data_7020071
loop_
_publ_author_name
'Lee, Young Hoon'
'Kubota, Emi'
'Fuyuhiro, Akira'
'Kawata, Satoshi'
'Harrowfield, Jack M.'
'Kim, Yang'
'Hayami, Shinya'

_publ_section_title
;
 Synthesis, structure and luminescence properties of Cu(ii), Zn(ii) and
 Cd(ii) complexes with 4'-terphenylterpyridine.
;
_journal_issue 35
_journal_name_full 'Dalton transactions (Cambridge, England : 2003)'
_journal_page_first 10825
_journal_page_last 10831
_journal_paper_doi 10.1039/c2dt31245j
_journal_volume 41
_journal_year 2012
_chemical_formula_moiety 'C69 H53 Cl2 N7 O9 Zn'
_chemical_formula_sum 'C69 H53 Cl2 N7 O9 Zn'
_chemical_formula_weight 1260.51
_space_group_IT_number 15
_symmetry_cell_setting monoclinic
_symmetry_Int_Tables_number 15
_symmetry_space_group_name_Hall '-C 2yc'
_symmetry_space_group_name_H-M 'C 1 2/c 1'
_atom_sites_solution_hydrogens geom
_atom_sites_solution_primary direct
_atom_sites_solution_secondary difmap
_cell_angle_alpha 90.0000
_cell_angle_beta 96.442(5)
_cell_angle_gamma 90.0000
_cell_formula_units_Z 8
_cell_length_a 50.398(10)
_cell_length_b 9.3780(16)
_cell_length_c 24.620(5)
_cell_measurement_reflns_used 10206
_cell_measurement_temperature 100
_cell_measurement_theta_max 28.24
_cell_measurement_theta_min 3.03
_cell_volume 11563(4)
_computing_cell_refinement 'RAPID AUTO'
_computing_data_collection 'RAPID AUTO (Rigaku, ????)'
_computing_data_reduction 'RAPID AUTO'
_computing_molecular_graphics 'CrystalStructure 4.0'
_computing_publication_material 'CrystalStructure 4.0 (Rigaku, 2010)'
_computing_structure_refinement 'SHELXL97 (Sheldrick, 2008)'
_computing_structure_solution 'Il Milione (Burla, et al., 2007)'
_diffrn_ambient_temperature 100
_diffrn_detector_area_resol_mean 10.000
_diffrn_measured_fraction_theta_full 0.998
_diffrn_measured_fraction_theta_max 0.998
_diffrn_measurement_device_type 'Rigaku R-AXIS RAPID'
_diffrn_measurement_method \w
_diffrn_radiation_type 'Mo K\a'
_diffrn_radiation_wavelength 0.71075
_diffrn_reflns_av_R_equivalents 0.0697
_diffrn_reflns_limit_h_max 65
_diffrn_reflns_limit_h_min -65
_diffrn_reflns_limit_k_max 11
_diffrn_reflns_limit_k_min -12
_diffrn_reflns_limit_l_max 31
_diffrn_reflns_limit_l_min -31
_diffrn_reflns_number 55285
_diffrn_reflns_theta_full 27.49
_diffrn_reflns_theta_max 27.49
_diffrn_standards_number 0
_exptl_absorpt_coefficient_mu 0.586
_exptl_absorpt_correction_T_max 0.943
_exptl_absorpt_correction_T_min 0.403
_exptl_absorpt_correction_type multi-scan
_exptl_absorpt_process_details 'ABSCOR (Rigaku, 1995)'
_exptl_crystal_colour pale
_exptl_crystal_density_diffrn 1.448
_exptl_crystal_density_method 'not measured'
_exptl_crystal_description platelet
_exptl_crystal_F_000 5216.00
_exptl_crystal_size_max 0.600
_exptl_crystal_size_mid 0.200
_exptl_crystal_size_min 0.100
_refine_diff_density_max 1.720
_refine_diff_density_min -1.600
_refine_ls_extinction_method none
_refine_ls_goodness_of_fit_ref 1.223
_refine_ls_hydrogen_treatment noref
_refine_ls_number_parameters 821
_refine_ls_number_reflns 13238
_refine_ls_number_restraints 0
_refine_ls_R_factor_gt 0.0986
_refine_ls_shift/su_max 0.001
_refine_ls_structure_factor_coef Fsqd
_refine_ls_weighting_details 'w = 1/[\s^2^(Fo^2^)+(0.2000P)^2^+0.0000P] where P=(Fo^2^+2Fc^2^)/3'
_refine_ls_weighting_scheme calc
_refine_ls_wR_factor_ref 0.3286
_reflns_number_gt 9125
_reflns_number_total 13238
_reflns_threshold_expression F^2^>2.0\s(F^2^)
_cod_data_source_file c2dt31245j.txt
_cod_data_source_block 120126hymZn-100K
_cod_database_code 7020071

loop_
_symmetry_equiv_pos_site_id
_symmetry_equiv_pos_as_xyz
1 +X,+Y,+Z
2 -X,+Y,1/2-Z
3 -X,-Y,-Z
4 +X,-Y,1/2+Z
5 1/2+X,1/2+Y,+Z
6 1/2-X,1/2+Y,1/2-Z
7 1/2-X,1/2-Y,-Z
8 1/2+X,1/2-Y,1/2+Z

loop_
_atom_site_label
_atom_site_type_symbol
_atom_site_fract_x
_atom_site_fract_y
_atom_site_fract_z
_atom_site_U_iso_or_equiv
_atom_site_adp_type
_atom_site_occupancy
_atom_site_symmetry_multiplicity
_atom_site_calc_flag
Zn1 Zn 0.396726(11) 0.74580(5) 0.35559(2) 0.0370(2) Uani 1.0 8 d
Cl1 Cl 0.33054(2) 1.27079(12) 0.41928(5) 0.0399(3) Uani 1.0 8 d
Cl2 Cl 0.50067(12) 0.7557(19) 0.4832(3) 0.509(13) Uani 1.0 8 d
Cl3 Cl 0.5000 0.7009(2) 0.7500 0.0772(9) Uani 1.0 4 d
O1 O 0.34011(10) 1.1803(7) 0.3809(2) 0.0827(16) Uani 1.0 8 d
O2 O 0.30812(11) 1.2046(7) 0.4373(3) 0.0980(19) Uani 1.0 8 d
O3 O 0.35073(8) 1.2892(5) 0.46375(16) 0.0565(10) Uani 1.0 8 d
O4 O 0.32403(15) 1.4024(6) 0.3969(3) 0.113(3) Uani 1.0 8 d
O5 O 0.48759(18) 0.915(3) 0.4470(4) 0.254(10) Uani 1.0 8 d
O6 O 0.4878(6) 0.584(6) 0.4672(7) 0.85(6) Uani 1.0 8 d
O7 O 0.5021(3) 0.835(3) 0.5494(9) 0.329(11) Uani 1.0 8 d
O8 O 0.5244(3) 0.737(3) 0.4691(9) 0.321(12) Uani 1.0 8 d
O9 O 0.49481(16) 0.6973(10) 0.6819(3) 0.132(3) Uani 1.0 8 d
O10 O 0.5000 0.8472(6) 0.7500 0.090(3) Uani 1.0 4 d
O11 O 0.47651(14) 0.6309(5) 0.7560(3) 0.114(3) Uani 1.0 8 d
O14 O 0.23464(9) 1.0599(6) 0.23373(18) 0.0762(15) Uani 1.0 8 d
N1 N 0.40108(8) 0.8508(4) 0.43347(16) 0.0394(9) Uani 1.0 8 d
N2 N 0.35807(8) 0.7642(4) 0.37531(16) 0.0350(9) Uani 1.0 8 d
N3 N 0.37258(8) 0.6400(4) 0.28890(15) 0.0367(9) Uani 1.0 8 d
N4 N 0.41203(8) 0.5376(4) 0.38144(15) 0.0368(9) Uani 1.0 8 d
N5 N 0.43537(9) 0.7464(4) 0.33610(17) 0.0368(9) Uani 1.0 8 d
N6 N 0.40123(9) 0.9565(4) 0.31763(16) 0.0395(9) Uani 1.0 8 d
N7 N 0.27684(9) 1.1348(5) 0.26192(18) 0.0473(11) Uani 1.0 8 d
C1 C 0.42398(10) 0.8930(6) 0.4608(2) 0.0433(11) Uani 1.0 8 d
C2 C 0.42561(12) 0.9742(6) 0.5067(2) 0.0489(13) Uani 1.0 8 d
C3 C 0.40206(13) 1.0163(6) 0.5250(3) 0.0522(14) Uani 1.0 8 d
C4 C 0.37797(11) 0.9752(5) 0.4972(2) 0.0442(12) Uani 1.0 8 d
C5 C 0.37822(10) 0.8901(5) 0.45181(18) 0.0374(10) Uani 1.0 8 d
C6 C 0.35349(10) 0.8331(5) 0.42010(18) 0.0361(10) Uani 1.0 8 d
C7 C 0.32810(10) 0.8441(5) 0.43543(19) 0.0389(10) Uani 1.0 8 d
C8 C 0.30703(10) 0.7789(5) 0.4035(2) 0.0394(11) Uani 1.0 8 d
C9 C 0.27946(11) 0.7835(5) 0.4169(2) 0.0408(11) Uani 1.0 8 d
C10 C 0.26846(10) 0.9074(5) 0.4349(2) 0.0390(11) Uani 1.0 8 d
C11 C 0.24144(10) 0.9129(5) 0.4407(2) 0.0410(11) Uani 1.0 8 d
C12 C 0.22513(10) 0.7936(5) 0.43149(19) 0.0378(10) Uani 1.0 8 d
C13 C 0.19647(10) 0.8008(5) 0.43363(18) 0.0367(10) Uani 1.0 8 d
C14 C 0.18462(10) 0.8996(5) 0.46582(18) 0.0365(10) Uani 1.0 8 d
C15 C 0.15727(10) 0.9101(5) 0.46496(18) 0.0363(10) Uani 1.0 8 d
C16 C 0.13984(10) 0.8225(5) 0.43136(19) 0.0383(10) Uani 1.0 8 d
C17 C 0.11089(10) 0.8379(5) 0.42793(18) 0.0372(10) Uani 1.0 8 d
C18 C 0.09875(10) 0.9026(6) 0.46920(19) 0.0415(11) Uani 1.0 8 d
C19 C 0.07142(11) 0.9169(7) 0.4653(3) 0.0504(13) Uani 1.0 8 d
C20 C 0.05513(10) 0.8684(7) 0.4206(3) 0.0496(13) Uani 1.0 8 d
C21 C 0.06656(11) 0.8022(6) 0.3785(3) 0.0459(12) Uani 1.0 8 d
C22 C 0.09430(11) 0.7887(5) 0.3825(2) 0.0425(11) Uani 1.0 8 d
C23 C 0.15181(11) 0.7202(5) 0.4013(2) 0.0432(12) Uani 1.0 8 d
C24 C 0.17886(11) 0.7088(5) 0.4023(2) 0.0411(11) Uani 1.0 8 d
C25 C 0.23739(10) 0.6668(5) 0.4173(2) 0.0407(11) Uani 1.0 8 d
C26 C 0.26347(10) 0.6608(5) 0.4093(2) 0.0412(11) Uani 1.0 8 d
C27 C 0.31244(10) 0.7067(5) 0.35644(19) 0.0382(10) Uani 1.0 8 d
C28 C 0.33820(10) 0.7035(5) 0.34294(18) 0.0355(10) Uani 1.0 8 d
C29 C 0.34645(10) 0.6337(5) 0.29395(18) 0.0358(10) Uani 1.0 8 d
C30 C 0.32861(10) 0.5655(5) 0.25563(19) 0.0394(10) Uani 1.0 8 d
C31 C 0.33839(11) 0.5035(5) 0.2112(2) 0.0418(11) Uani 1.0 8 d
C32 C 0.36537(11) 0.5090(5) 0.20692(19) 0.0405(11) Uani 1.0 8 d
C33 C 0.38138(10) 0.5791(5) 0.24630(19) 0.0384(10) Uani 1.0 8 d
C34 C 0.39841(9) 0.4329(5) 0.40193(18) 0.0383(10) Uani 1.0 8 d
C35 C 0.40967(11) 0.3027(6) 0.4171(2) 0.0431(11) Uani 1.0 8 d
C36 C 0.43603(11) 0.2798(6) 0.4109(3) 0.0444(12) Uani 1.0 8 d
C37 C 0.45020(10) 0.3866(6) 0.3877(3) 0.0434(11) Uani 1.0 8 d
C38 C 0.43765(10) 0.5143(5) 0.37403(19) 0.0376(10) Uani 1.0 8 d
C39 C 0.45105(10) 0.6373(5) 0.35061(19) 0.0397(11) Uani 1.0 8 d
C40 C 0.47843(11) 0.6399(5) 0.3467(2) 0.0423(11) Uani 1.0 8 d
C41 C 0.48915(12) 0.7628(5) 0.3267(3) 0.0481(14) Uani 1.0 8 d
C42 C 0.51822(12) 0.7751(5) 0.3276(3) 0.0467(13) Uani 1.0 8 d
C43 C 0.53425(12) 0.6550(5) 0.3272(3) 0.0528(15) Uani 1.0 8 d
C44 C 0.56118(13) 0.6661(5) 0.3326(3) 0.0552(16) Uani 1.0 8 d
C45 C 0.57428(12) 0.7967(6) 0.3392(3) 0.0468(13) Uani 1.0 8 d
C46 C 0.60375(11) 0.8064(5) 0.3486(2) 0.0426(11) Uani 1.0 8 d
C47 C 0.61763(15) 0.7249(6) 0.3888(3) 0.0577(17) Uani 1.0 8 d
C48 C 0.64490(17) 0.7316(6) 0.3977(3) 0.0623(19) Uani 1.0 8 d
C49 C 0.65948(11) 0.8186(6) 0.3664(2) 0.0465(12) Uani 1.0 8 d
C50 C 0.68860(13) 0.8184(6) 0.3761(3) 0.0586(16) Uani 1.0 8 d
C51 C 0.70106(19) 0.8046(7) 0.4283(4) 0.091(3) Uani 1.0 8 d
C52 C 0.7277(4) 0.8016(12) 0.4373(8) 0.171(10) Uani 1.0 8 d
C53 C 0.7430(2) 0.8051(11) 0.3988(9) 0.150(9) Uani 1.0 8 d
C54 C 0.73143(13) 0.8247(7) 0.3438(5) 0.097(4) Uani 1.0 8 d
C55 C 0.70348(12) 0.8313(7) 0.3339(4) 0.068(2) Uani 1.0 8 d
C56 C 0.64513(10) 0.9022(5) 0.32638(19) 0.0388(10) Uani 1.0 8 d
C57 C 0.61781(10) 0.8973(5) 0.31848(18) 0.0370(10) Uani 1.0 8 d
C58 C 0.55796(11) 0.9183(5) 0.3377(3) 0.0444(12) Uani 1.0 8 d
C59 C 0.53114(11) 0.9083(5) 0.3337(3) 0.0481(13) Uani 1.0 8 d
C60 C 0.47215(11) 0.8753(5) 0.3110(2) 0.0433(12) Uani 1.0 8 d
C61 C 0.44555(11) 0.8653(5) 0.31606(19) 0.0404(11) Uani 1.0 8 d
C62 C 0.42618(10) 0.9819(5) 0.30474(19) 0.0387(11) Uani 1.0 8 d
C63 C 0.43242(11) 1.1106(5) 0.2815(2) 0.0439(12) Uani 1.0 8 d
C64 C 0.41295(12) 1.2140(5) 0.2729(2) 0.0466(13) Uani 1.0 8 d
C65 C 0.38825(12) 1.1903(6) 0.2879(2) 0.0472(12) Uani 1.0 8 d
C66 C 0.38319(10) 1.0593(5) 0.31015(19) 0.0401(11) Uani 1.0 8 d
C67 C 0.25360(13) 1.1422(7) 0.2310(3) 0.0575(15) Uani 1.0 8 d
C68 C 0.28112(19) 1.0319(9) 0.3048(3) 0.092(3) Uani 1.0 8 d
C69 C 0.29807(13) 1.2303(8) 0.2549(3) 0.0630(16) Uani 1.0 8 d
H1 H 0.4402 0.8641 0.4472 0.0127 Uiso 1.0 8 d
H2 H 0.4420 1.0008 0.5259 0.0127 Uiso 1.0 8 d
H3 H 0.4023 1.0745 0.5561 0.0127 Uiso 1.0 8 d
H4 H 0.3616 1.0069 0.5090 0.0127 Uiso 1.0 8 d
H5 H 0.3248 0.8939 0.4669 0.0127 Uiso 1.0 8 d
H6 H 0.2792 0.9877 0.4424 0.0127 Uiso 1.0 8 d
H7 H 0.2341 0.9997 0.4506 0.0127 Uiso 1.0 8 d
H8 H 0.1955 0.9606 0.4886 0.0127 Uiso 1.0 8 d
H9 H 0.1503 0.9787 0.4869 0.0127 Uiso 1.0 8 d
H10 H 0.1093 0.9355 0.4998 0.0127 Uiso 1.0 8 d
H11 H 0.0643 0.9640 0.4940 0.0127 Uiso 1.0 8 d
H12 H 0.0363 0.8770 0.4185 0.0127 Uiso 1.0 8 d
H13 H 0.0560 0.7680 0.3477 0.0127 Uiso 1.0 8 d
H14 H 0.1019 0.7440 0.3539 0.0127 Uiso 1.0 8 d
H15 H 0.1410 0.6553 0.3796 0.0127 Uiso 1.0 8 d
H16 H 0.1860 0.6380 0.3816 0.0127 Uiso 1.0 8 d
H17 H 0.2271 0.5845 0.4130 0.0127 Uiso 1.0 8 d
H18 H 0.2709 0.5763 0.3992 0.0127 Uiso 1.0 8 d
H19 H 0.2986 0.6583 0.3344 0.0127 Uiso 1.0 8 d
H20 H 0.3103 0.5628 0.2596 0.0127 Uiso 1.0 8 d
H21 H 0.3265 0.4575 0.1844 0.0127 Uiso 1.0 8 d
H22 H 0.3725 0.4650 0.1778 0.0127 Uiso 1.0 8 d
H23 H 0.4001 0.5841 0.2438 0.0127 Uiso 1.0 8 d
H24 H 0.3804 0.4474 0.4063 0.0127 Uiso 1.0 8 d
H25 H 0.3994 0.2325 0.4306 0.0127 Uiso 1.0 8 d
H26 H 0.4441 0.1942 0.4226 0.0127 Uiso 1.0 8 d
H27 H 0.4683 0.3718 0.3820 0.0127 Uiso 1.0 8 d
H28 H 0.4890 0.5613 0.3574 0.0127 Uiso 1.0 8 d
H29 H 0.5261 0.5653 0.3225 0.0127 Uiso 1.0 8 d
H30 H 0.5715 0.5828 0.3322 0.0127 Uiso 1.0 8 d
H31 H 0.6083 0.6606 0.4088 0.0127 Uiso 1.0 8 d
H32 H 0.6536 0.6797 0.4265 0.0127 Uiso 1.0 8 d
H33 H 0.6897 0.7962 0.4581 0.0127 Uiso 1.0 8 d
H34 H 0.7339 0.7959 0.4780 0.0127 Uiso 1.0 8 d
H35 H 0.7605 0.7918 0.4103 0.0127 Uiso 1.0 8 d
H36 H 0.7427 0.8352 0.3146 0.0127 Uiso 1.0 8 d
H37 H 0.6950 0.8423 0.2990 0.0127 Uiso 1.0 8 d
H38 H 0.6543 0.9621 0.3045 0.0127 Uiso 1.0 8 d
H39 H 0.6085 0.9573 0.2923 0.0127 Uiso 1.0 8 d
H40 H 0.5663 1.0079 0.3413 0.0127 Uiso 1.0 8 d
H41 H 0.5208 0.9910 0.3342 0.0127 Uiso 1.0 8 d
H42 H 0.4791 0.9582 0.2968 0.0127 Uiso 1.0 8 d
H43 H 0.4498 1.1257 0.2718 0.0127 Uiso 1.0 8 d
H44 H 0.4170 1.3004 0.2570 0.0127 Uiso 1.0 8 d
H45 H 0.3750 1.2609 0.2836 0.0127 Uiso 1.0 8 d
H46 H 0.3659 1.0404 0.3198 0.0127 Uiso 1.0 8 d
H47 H 0.2512 1.2153 0.2038 0.0127 Uiso 1.0 8 d
H48A H 0.2786 0.9375 0.2896 0.0127 Uiso 1.0 8 d
H49B H 0.2986 1.0415 0.3231 0.0127 Uiso 1.0 8 d
H50C H 0.2681 1.0465 0.3304 0.0127 Uiso 1.0 8 d
H51A H 0.2924 1.3293 0.2595 0.0127 Uiso 1.0 8 d
H52B H 0.3133 1.2125 0.2804 0.0127 Uiso 1.0 8 d
H53C H 0.3032 1.2232 0.2180 0.0127 Uiso 1.0 8 d

loop_
_atom_site_aniso_label
_atom_site_aniso_U_11
_atom_site_aniso_U_22
_atom_site_aniso_U_33
_atom_site_aniso_U_12
_atom_site_aniso_U_13
_atom_site_aniso_U_23
Zn1 0.0491(4) 0.0336(4) 0.0315(4) -0.0045(2) 0.0180(3) -0.0009(2)
Cl1 0.0395(6) 0.0336(6) 0.0483(7) -0.0025(5) 0.0126(5) -0.0039(5)
Cl2 0.113(4) 1.30(4) 0.120(5) -0.083(10) 0.022(4) -0.026(10)
Cl3 0.0684(14) 0.0261(8) 0.129(3) 0.0000 -0.0230(14) 0.0000
O1 0.065(3) 0.110(4) 0.073(3) 0.009(3) 0.009(3) -0.044(3)
O2 0.060(3) 0.099(4) 0.143(6) -0.029(3) 0.046(4) -0.016(4)
O3 0.052(3) 0.069(3) 0.049(3) 0.0016(19) 0.0027(18) -0.008(2)
O4 0.157(7) 0.063(3) 0.111(5) 0.014(4) -0.028(5) 0.027(4)
O5 0.092(6) 0.56(3) 0.103(7) -0.035(11) -0.017(5) 0.048(12)
O6 0.58(5) 1.73(13) 0.186(16) -0.88(7) -0.20(3) 0.34(4)
O7 0.142(12) 0.51(4) 0.33(3) 0.053(17) -0.019(13) 0.09(3)
O8 0.103(9) 0.56(4) 0.31(2) -0.025(12) 0.047(10) 0.094(19)
O9 0.118(6) 0.179(8) 0.099(5) 0.009(6) 0.010(5) -0.025(6)
O10 0.145(7) 0.027(3) 0.115(6) 0.0000 0.096(6) 0.0000
O11 0.177(7) 0.044(3) 0.141(6) -0.033(4) 0.107(5) -0.026(3)
O14 0.053(3) 0.114(4) 0.060(3) -0.036(3) -0.003(2) 0.006(3)
N1 0.051(3) 0.0333(19) 0.036(2) -0.0068(17) 0.0147(17) 0.0033(17)
N2 0.044(3) 0.0316(19) 0.032(2) 0.0021(15) 0.0151(16) 0.0026(15)
N3 0.052(3) 0.0299(18) 0.0310(19) -0.0001(16) 0.0185(16) -0.0027(16)
N4 0.044(3) 0.0359(19) 0.0327(19) -0.0084(16) 0.0131(16) -0.0001(16)
N5 0.055(3) 0.0261(18) 0.032(2) -0.0032(16) 0.0192(18) 0.0025(15)
N6 0.055(3) 0.0330(19) 0.034(2) 0.0003(17) 0.0206(17) 0.0001(17)
N7 0.054(3) 0.046(3) 0.040(3) -0.012(2) 0.0002(19) 0.0029(19)
C1 0.051(3) 0.042(3) 0.038(3) -0.006(3) 0.011(2) 0.008(3)
C2 0.067(4) 0.045(3) 0.034(3) -0.008(3) 0.003(3) 0.002(3)
C3 0.077(4) 0.040(3) 0.041(3) -0.008(3) 0.013(3) -0.010(3)
C4 0.063(4) 0.035(3) 0.037(3) 0.005(3) 0.017(3) 0.002(2)
C5 0.056(3) 0.030(2) 0.029(3) -0.004(2) 0.0150(19) 0.0034(18)
C6 0.051(3) 0.029(2) 0.031(3) 0.0000(19) 0.0190(19) 0.0046(18)
C7 0.054(3) 0.032(2) 0.034(3) 0.001(2) 0.018(2) -0.0003(19)
C8 0.051(3) 0.029(2) 0.041(3) 0.0057(19) 0.017(2) 0.006(2)
C9 0.055(3) 0.034(3) 0.038(3) -0.000(2) 0.024(3) 0.000(2)
C10 0.041(3) 0.031(2) 0.047(3) -0.0012(19) 0.016(2) -0.004(2)
C11 0.046(3) 0.034(3) 0.046(3) 0.0032(19) 0.019(2) -0.001(2)
C12 0.050(3) 0.034(3) 0.033(3) 0.001(2) 0.0207(19) 0.003(2)
C13 0.051(3) 0.029(2) 0.032(3) -0.0002(19) 0.0124(19) 0.0028(19)
C14 0.049(3) 0.032(2) 0.030(3) 0.0007(19) 0.0124(18) -0.0003(19)
C15 0.047(3) 0.032(2) 0.032(3) 0.0020(19) 0.0122(18) -0.0019(19)
C16 0.049(3) 0.033(3) 0.035(3) -0.002(2) 0.0132(19) 0.0058(19)
C17 0.050(3) 0.029(2) 0.035(3) -0.0030(19) 0.0146(19) 0.0050(19)
C18 0.040(3) 0.051(3) 0.034(3) 0.003(2) 0.0077(19) 0.004(3)
C19 0.046(3) 0.065(4) 0.042(3) -0.001(3) 0.013(3) 0.006(3)
C20 0.039(3) 0.058(4) 0.052(3) 0.003(3) 0.008(3) 0.013(3)
C21 0.055(4) 0.038(3) 0.045(3) -0.005(3) 0.007(3) 0.006(3)
C22 0.053(3) 0.032(3) 0.043(3) 0.001(2) 0.012(3) 0.004(3)
C23 0.059(4) 0.033(3) 0.039(3) -0.005(2) 0.013(3) -0.004(2)
C24 0.054(3) 0.031(2) 0.040(3) 0.002(2) 0.015(2) -0.002(2)
C25 0.054(3) 0.027(2) 0.043(3) -0.0042(19) 0.015(2) 0.001(2)
C26 0.055(3) 0.032(3) 0.041(3) 0.003(2) 0.021(2) -0.003(2)
C27 0.047(3) 0.034(3) 0.037(3) -0.002(2) 0.015(2) -0.001(2)
C28 0.047(3) 0.030(2) 0.032(3) 0.0003(18) 0.0126(19) -0.0005(19)
C29 0.051(3) 0.029(2) 0.030(3) 0.0007(19) 0.0165(19) 0.0041(18)
C30 0.047(3) 0.037(3) 0.036(3) -0.000(2) 0.015(2) -0.005(2)
C31 0.052(3) 0.039(3) 0.036(3) -0.001(2) 0.014(2) -0.007(2)
C32 0.061(4) 0.031(3) 0.032(3) 0.000(2) 0.018(2) -0.0052(19)
C33 0.048(3) 0.031(2) 0.040(3) -0.0014(19) 0.023(2) -0.0004(19)
C34 0.042(3) 0.043(3) 0.031(3) -0.011(2) 0.0097(18) 0.001(2)
C35 0.052(3) 0.038(3) 0.040(3) -0.015(3) 0.010(2) 0.003(3)
C36 0.056(4) 0.038(3) 0.041(3) -0.006(3) 0.013(3) 0.008(3)
C37 0.046(3) 0.037(3) 0.050(3) -0.008(2) 0.019(3) 0.003(3)
C38 0.049(3) 0.031(2) 0.035(3) -0.0065(19) 0.0150(19) -0.0002(19)
C39 0.056(3) 0.031(2) 0.037(3) -0.002(2) 0.025(2) 0.0009(19)
C40 0.059(3) 0.026(2) 0.047(3) -0.006(2) 0.026(3) -0.005(2)
C41 0.064(4) 0.030(3) 0.058(4) -0.005(3) 0.040(3) -0.000(2)
C42 0.056(4) 0.031(2) 0.060(4) -0.003(2) 0.039(3) -0.001(3)
C43 0.073(4) 0.026(2) 0.069(4) -0.005(3) 0.050(3) -0.002(3)
C44 0.075(4) 0.028(3) 0.073(4) -0.000(3) 0.054(3) 0.000(3)
C45 0.067(4) 0.032(3) 0.049(3) 0.002(3) 0.041(3) 0.005(3)
C46 0.058(3) 0.033(3) 0.041(3) 0.004(2) 0.027(3) -0.000(2)
C47 0.092(5) 0.038(3) 0.050(4) 0.013(3) 0.041(4) 0.013(3)
C48 0.112(6) 0.042(3) 0.033(3) 0.020(3) 0.008(3) 0.008(3)
C49 0.060(4) 0.039(3) 0.039(3) 0.011(3) 0.001(3) -0.006(3)
C50 0.063(4) 0.036(3) 0.072(4) 0.005(3) -0.016(4) -0.006(3)
C51 0.125(7) 0.043(4) 0.090(6) -0.019(4) -0.048(5) 0.009(4)
C52 0.174(14) 0.049(5) 0.25(2) 0.004(9) -0.166(15) 0.007(9)
C53 0.068(6) 0.039(4) 0.31(3) 0.021(5) -0.106(10) -0.044(9)
C54 0.034(3) 0.049(4) 0.204(10) 0.003(3) -0.005(5) -0.045(5)
C55 0.042(3) 0.046(3) 0.109(6) 0.011(3) -0.017(4) -0.026(4)
C56 0.049(3) 0.036(3) 0.033(3) 0.001(2) 0.0093(19) -0.002(2)
C57 0.045(3) 0.035(3) 0.032(3) 0.0045(19) 0.0123(18) 0.0036(19)
C58 0.056(3) 0.031(3) 0.051(3) -0.003(2) 0.030(3) 0.001(2)
C59 0.056(4) 0.028(2) 0.066(4) 0.000(2) 0.031(3) 0.005(3)
C60 0.061(4) 0.028(2) 0.045(3) -0.004(2) 0.026(3) 0.005(2)
C61 0.060(3) 0.030(3) 0.034(3) -0.008(2) 0.020(2) -0.0042(19)
C62 0.058(3) 0.027(2) 0.035(3) -0.0032(19) 0.020(2) -0.0013(19)
C63 0.062(4) 0.033(3) 0.040(3) -0.002(3) 0.023(3) 0.001(2)
C64 0.077(4) 0.026(2) 0.039(3) -0.005(3) 0.018(3) 0.003(2)
C65 0.066(4) 0.036(3) 0.042(3) 0.006(3) 0.015(3) -0.003(3)
C66 0.050(3) 0.038(3) 0.034(3) 0.002(2) 0.012(2) -0.003(2)
C67 0.063(4) 0.065(4) 0.045(3) -0.007(3) 0.007(3) 0.002(3)
C68 0.126(7) 0.079(5) 0.061(5) -0.041(5) -0.032(5) 0.018(4)
C69 0.057(4) 0.070(4) 0.063(4) -0.009(3) 0.011(3) 0.006(3)

loop_
_atom_type_symbol
_atom_type_description
_atom_type_scat_dispersion_real
_atom_type_scat_dispersion_imag
_atom_type_scat_source
Zn Zn 0.2839 1.4301
;
International Tables for Crystallography
(1992, Vol. C, Tables 4.2.6.8 and 6.1.1.4)
;
Cl Cl 0.1484 0.1585
;
International Tables for Crystallography
(1992, Vol. C, Tables 4.2.6.8 and 6.1.1.4)
;
C C 0.0033 0.0016
;
International Tables for Crystallography
(1992, Vol. C, Tables 4.2.6.8 and 6.1.1.4)
;
O O 0.0106 0.0060
;
International Tables for Crystallography
(1992, Vol. C, Tables 4.2.6.8 and 6.1.1.4)
;
N N 0.0061 0.0033
;
International Tables for Crystallography
(1992, Vol. C, Tables 4.2.6.8 and 6.1.1.4)
;
H H 0.0000 0.0000
;
International Tables for Crystallography
(1992, Vol. C, Table 6.1.1.4)
;

loop_
_geom_angle_atom_site_label_1
_geom_angle_atom_site_label_2
_geom_angle_atom_site_label_3
_geom_angle
_geom_angle_publ_flag
_geom_angle_site_symmetry_1
_geom_angle_site_symmetry_3
N1 Zn1 N2 75.89(16) yes . .
N1 Zn1 N3 151.45(16) yes . .
N1 Zn1 N4 98.84(14) yes . .
N1 Zn1 N5 101.69(16) yes . .
N1 Zn1 N6 87.85(15) yes . .
N2 Zn1 N3 75.68(16) yes . .
N2 Zn1 N4 108.65(15) yes . .
N2 Zn1 N5 175.05(14) yes . .
N2 Zn1 N6 99.73(16) yes . .
N3 Zn1 N4 87.78(14) yes . .
N3 Zn1 N5 106.85(16) yes . .
N3 Zn1 N6 99.46(14) yes . .
N4 Zn1 N5 75.89(15) yes . .
N4 Zn1 N6 151.62(17) yes . .
N5 Zn1 N6 75.75(16) yes . .
O1 Cl1 O2 107.2(4) yes . .
O1 Cl1 O3 108.9(3) yes . .
O1 Cl1 O4 111.0(4) yes . .
O2 Cl1 O3 110.1(4) yes . .
O2 Cl1 O4 111.0(4) yes . .
O3 Cl1 O4 108.5(4) yes . .
O5 Cl2 O6 122.3(11) yes . .
O5 Cl2 O7 94.6(12) yes . .
O5 Cl2 O8 105.8(13) yes . .
O6 Cl2 O7 124.2(12) yes . .
O6 Cl2 O8 98.4(17) yes . .
O7 Cl2 O8 110.9(11) yes . .
O9 Cl3 O9 177.7(5) yes . 2_656
O9 Cl3 O10 91.2(4) yes . .
O9 Cl3 O11 93.3(4) yes . .
O9 Cl3 O11 85.6(4) yes . 2_656
O9 Cl3 O10 91.2(4) yes 2_656 .
O9 Cl3 O11 85.6(4) yes 2_656 .
O9 Cl3 O11 93.3(4) yes 2_656 2_656
O10 Cl3 O11 118.5(3) yes . .
O10 Cl3 O11 118.5(3) yes . 2_656
O11 Cl3 O11 123.0(4) yes . 2_656
Zn1 N1 C1 125.9(4) yes . .
Zn1 N1 C5 115.0(3) yes . .
C1 N1 C5 118.6(4) yes . .
Zn1 N2 C6 119.6(4) yes . .
Zn1 N2 C28 119.2(4) yes . .
C6 N2 C28 121.2(5) yes . .
Zn1 N3 C29 115.1(3) yes . .
Zn1 N3 C33 126.3(4) yes . .
C29 N3 C33 118.6(4) yes . .
Zn1 N4 C34 126.5(4) yes . .
Zn1 N4 C38 115.0(3) yes . .
C34 N4 C38 118.5(4) yes . .
Zn1 N5 C39 119.3(4) yes . .
Zn1 N5 C61 119.9(4) yes . .
C39 N5 C61 120.1(5) yes . .
Zn1 N6 C62 113.5(3) yes . .
Zn1 N6 C66 127.5(4) yes . .
C62 N6 C66 118.8(4) yes . .
C67 N7 C68 120.7(6) yes . .
C67 N7 C69 121.7(5) yes . .
C68 N7 C69 117.6(6) yes . .
N1 C1 C2 123.9(5) yes . .
C1 C2 C3 117.4(5) yes . .
C2 C3 C4 120.1(5) yes . .
C3 C4 C5 118.5(6) yes . .
N1 C5 C4 121.5(5) yes . .
N1 C5 C6 115.2(4) yes . .
C4 C5 C6 123.3(5) yes . .
N2 C6 C5 113.4(5) yes . .
N2 C6 C7 121.3(5) yes . .
C5 C6 C7 125.2(5) yes . .
C6 C7 C8 119.1(5) yes . .
C7 C8 C9 122.9(5) yes . .
C7 C8 C27 118.4(5) yes . .
C9 C8 C27 118.7(5) yes . .
C8 C9 C10 121.5(5) yes . .
C8 C9 C26 119.3(5) yes . .
C10 C9 C26 119.1(5) yes . .
C9 C10 C11 119.9(5) yes . .
C10 C11 C12 121.5(5) yes . .
C11 C12 C13 121.9(5) yes . .
C11 C12 C25 117.0(5) yes . .
C13 C12 C25 121.0(5) yes . .
C12 C13 C14 122.8(5) yes . .
C12 C13 C24 121.4(5) yes . .
C14 C13 C24 115.8(5) yes . .
C13 C14 C15 121.9(5) yes . .
C14 C15 C16 121.7(5) yes . .
C15 C16 C17 122.2(5) yes . .
C15 C16 C23 116.0(5) yes . .
C17 C16 C23 121.9(5) yes . .
C16 C17 C18 121.5(4) yes . .
C16 C17 C22 121.2(5) yes . .
C18 C17 C22 117.3(5) yes . .
C17 C18 C19 120.9(5) yes . .
C18 C19 C20 121.8(6) yes . .
C19 C20 C21 119.0(5) yes . .
C20 C21 C22 119.0(5) yes . .
C17 C22 C21 122.1(5) yes . .
C16 C23 C24 122.4(5) yes . .
C13 C24 C23 122.1(5) yes . .
C12 C25 C26 122.3(5) yes . .
C9 C26 C25 119.9(5) yes . .
C8 C27 C28 119.3(5) yes . .
N2 C28 C27 120.7(5) yes . .
N2 C28 C29 114.6(5) yes . .
C27 C28 C29 124.6(5) yes . .
N3 C29 C28 115.3(4) yes . .
N3 C29 C30 121.9(5) yes . .
C28 C29 C30 122.8(5) yes . .
C29 C30 C31 118.2(5) yes . .
C30 C31 C32 119.3(5) yes . .
C31 C32 C33 118.4(5) yes . .
N3 C33 C32 123.6(5) yes . .
N4 C34 C35 122.8(5) yes . .
C34 C35 C36 118.8(5) yes . .
C35 C36 C37 118.8(5) yes . .
C36 C37 C38 118.9(5) yes . .
N4 C38 C37 122.0(5) yes . .
N4 C38 C39 114.4(4) yes . .
C37 C38 C39 123.6(5) yes . .
N5 C39 C38 115.0(5) yes . .
N5 C39 C40 122.4(5) yes . .
C38 C39 C40 122.5(5) yes . .
C39 C40 C41 117.9(5) yes . .
C40 C41 C42 119.3(5) yes . .
C40 C41 C60 118.6(6) yes . .
C42 C41 C60 121.9(5) yes . .
C41 C42 C43 121.2(5) yes . .
C41 C42 C59 121.4(5) yes . .
C43 C42 C59 117.3(6) yes . .
C42 C43 C44 121.0(5) yes . .
C43 C44 C45 122.5(5) yes . .
C44 C45 C46 121.7(5) yes . .
C44 C45 C58 116.3(6) yes . .
C46 C45 C58 122.0(5) yes . .
C45 C46 C47 119.9(6) yes . .
C45 C46 C57 121.4(5) yes . .
C47 C46 C57 118.7(6) yes . .
C46 C47 C48 120.6(6) yes . .
C47 C48 C49 121.6(6) yes . .
C48 C49 C50 119.6(6) yes . .
C48 C49 C56 117.2(6) yes . .
C50 C49 C56 123.2(5) yes . .
C49 C50 C51 119.9(7) yes . .
C49 C50 C55 120.6(6) yes . .
C51 C50 C55 119.5(7) yes . .
C50 C51 C52 120.2(12) yes . .
C51 C52 C53 123.3(16) yes . .
C52 C53 C54 119.4(11) yes . .
C53 C54 C55 117.7(10) yes . .
C50 C55 C54 119.7(8) yes . .
C49 C56 C57 121.0(5) yes . .
C46 C57 C56 120.9(5) yes . .
C45 C58 C59 121.7(5) yes . .
C42 C59 C58 121.1(5) yes . .
C41 C60 C61 120.3(5) yes . .
N5 C61 C60 120.7(5) yes . .
N5 C61 C62 114.4(5) yes . .
C60 C61 C62 124.7(5) yes . .
N6 C62 C61 116.1(4) yes . .
N6 C62 C63 120.7(5) yes . .
C61 C62 C63 123.3(5) yes . .
C62 C63 C64 119.0(5) yes . .
C63 C64 C65 120.1(5) yes . .
C64 C65 C66 118.0(5) yes . .
N6 C66 C65 123.3(5) yes . .
O14 C67 N7 125.1(6) yes . .
N1 C1 H1 117.7(5) no . .
C2 C1 H1 118.4(5) no . .
C1 C2 H2 122.4(6) no . .
C3 C2 H2 120.2(6) no . .
C2 C3 H3 120.1(6) no . .
C4 C3 H3 119.8(7) no . .
C3 C4 H4 120.4(5) no . .
C5 C4 H4 121.1(5) no . .
C6 C7 H5 121.4(5) no . .
C8 C7 H5 119.5(5) no . .
C9 C10 H6 119.9(6) no . .
C11 C10 H6 120.2(5) no . .
C10 C11 H7 118.7(5) no . .
C12 C11 H7 119.8(5) no . .
C13 C14 H8 119.1(5) no . .
C15 C14 H8 119.0(5) no . .
C14 C15 H9 118.7(5) no . .
C16 C15 H9 119.6(5) no . .
C17 C18 H10 118.9(5) no . .
C19 C18 H10 120.2(6) no . .
C18 C19 H11 117.2(5) no . .
C20 C19 H11 120.9(6) no . .
C19 C20 H12 121.3(6) no . .
C21 C20 H12 119.6(6) no . .
C20 C21 H13 120.9(6) no . .
C22 C21 H13 120.1(6) no . .
C17 C22 H14 119.4(6) no . .
C21 C22 H14 118.6(5) no . .
C16 C23 H15 119.4(6) no . .
C24 C23 H15 118.2(5) no . .
C13 C24 H16 118.4(6) no . .
C23 C24 H16 119.5(5) no . .
C12 C25 H17 118.5(5) no . .
C26 C25 H17 119.2(5) no . .
C9 C26 H18 119.6(5) no . .
C25 C26 H18 120.5(5) no . .
C8 C27 H19 120.4(5) no . .
C28 C27 H19 120.3(5) no . .
C29 C30 H20 120.9(5) no . .
C31 C30 H20 120.9(5) no . .
C30 C31 H21 119.6(6) no . .
C32 C31 H21 121.1(6) no . .
C31 C32 H22 120.8(5) no . .
C33 C32 H22 120.8(6) no . .
N3 C33 H23 117.1(5) no . .
C32 C33 H23 119.3(5) no . .
N4 C34 H24 119.0(5) no . .
C35 C34 H24 118.2(5) no . .
C34 C35 H25 119.9(6) no . .
C36 C35 H25 121.2(5) no . .
C35 C36 H26 119.7(6) no . .
C37 C36 H26 121.4(6) no . .
C36 C37 H27 120.2(5) no . .
C38 C37 H27 120.8(5) no . .
C39 C40 H28 120.5(5) no . .
C41 C40 H28 121.6(6) no . .
C42 C43 H29 118.9(6) no . .
C44 C43 H29 120.0(6) no . .
C43 C44 H30 119.1(6) no . .
C45 C44 H30 118.5(7) no . .
C46 C47 H31 119.4(7) no . .
C48 C47 H31 119.9(6) no . .
C47 C48 H32 118.3(7) no . .
C49 C48 H32 120.0(8) no . .
C50 C51 H33 117.6(9) no . .
C52 C51 H33 122.2(12) no . .
C51 C52 H34 111.0(16) no . .
C53 C52 H34 125.7(16) no . .
C52 C53 H35 114(2) no . .
C54 C53 H35 126.4(18) no . .
C53 C54 H36 120.5(8) no . .
C55 C54 H36 121.8(10) no . .
C50 C55 H37 119.0(6) no . .
C54 C55 H37 121.3(9) no . .
C49 C56 H38 119.5(5) no . .
C57 C56 H38 119.5(5) no . .
C46 C57 H39 119.6(5) no . .
C56 C57 H39 119.5(5) no . .
C45 C58 H40 117.9(6) no . .
C59 C58 H40 120.3(5) no . .
C42 C59 H41 119.0(6) no . .
C58 C59 H41 119.9(5) no . .
C41 C60 H42 119.4(6) no . .
C61 C60 H42 120.3(5) no . .
C62 C63 H43 119.6(5) no . .
C64 C63 H43 121.3(5) no . .
C63 C64 H44 119.4(6) no . .
C65 C64 H44 120.5(6) no . .
C64 C65 H45 121.2(6) no . .
C66 C65 H45 120.8(6) no . .
N6 C66 H46 117.8(5) no . .
C65 C66 H46 118.9(5) no . .
O14 C67 H47 116.6(6) no . .
N7 C67 H47 118.3(7) no . .
N7 C68 H48A 109.3(7) no . .
N7 C68 H49B 110.1(8) no . .
N7 C68 H50C 109.1(8) no . .
H48A C68 H49B 110.3(9) no . .
H48A C68 H50C 108.3(9) no . .
H49B C68 H50C 109.8(8) no . .
N7 C69 H51A 110.3(6) no . .
N7 C69 H52B 111.9(7) no . .
N7 C69 H53C 110.7(6) no . .
H51A C69 H52B 108.3(7) no . .
H51A C69 H53C 106.5(7) no . .
H52B C69 H53C 109.0(7) no . .

loop_
_geom_bond_atom_site_label_1
_geom_bond_atom_site_label_2
_geom_bond_distance
_geom_bond_publ_flag
_geom_bond_site_symmetry_2
Zn1 N1 2.145(4) yes .
Zn1 N2 2.067(5) yes .
Zn1 N3 2.171(4) yes .
Zn1 N4 2.169(4) yes .
Zn1 N5 2.057(5) yes .
Zn1 N6 2.209(4) yes .
Cl1 O1 1.396(6) yes .
Cl1 O2 1.404(7) yes .
Cl1 O3 1.419(4) yes .
Cl1 O4 1.376(6) yes .
Cl2 O5 1.82(3) yes .
Cl2 O6 1.77(5) yes .
Cl2 O7 1.79(3) yes .
Cl2 O8 1.294(17) yes .
Cl3 O9 1.668(8) yes .
Cl3 O9 1.668(8) yes 2_656
Cl3 O10 1.372(6) yes .
Cl3 O11 1.376(7) yes .
Cl3 O11 1.376(7) yes 2_656
O14 C67 1.236(9) yes .
N1 C1 1.330(7) yes .
N1 C5 1.336(7) yes .
N2 C6 1.320(6) yes .
N2 C28 1.335(6) yes .
N3 C29 1.338(7) yes .
N3 C33 1.314(7) yes .
N4 C34 1.329(7) yes .
N4 C38 1.342(7) yes .
N5 C39 1.318(6) yes .
N5 C61 1.344(6) yes .
N6 C62 1.352(7) yes .
N6 C66 1.323(7) yes .
N7 C67 1.326(8) yes .
N7 C68 1.429(9) yes .
N7 C69 1.420(9) yes .
C1 C2 1.357(7) yes .
C2 C3 1.374(9) yes .
C3 C4 1.380(8) yes .
C4 C5 1.375(7) yes .
C5 C6 1.493(7) yes .
C6 C7 1.378(8) yes .
C7 C8 1.390(7) yes .
C8 C9 1.465(8) yes .
C8 C27 1.395(7) yes .
C9 C10 1.382(7) yes .
C9 C26 1.405(7) yes .
C10 C11 1.386(8) yes .
C11 C12 1.392(7) yes .
C12 C13 1.453(8) yes .
C12 C25 1.402(7) yes .
C13 C14 1.397(7) yes .
C13 C24 1.404(7) yes .
C14 C15 1.380(8) yes .
C15 C16 1.403(7) yes .
C16 C17 1.459(8) yes .
C16 C23 1.391(8) yes .
C17 C18 1.384(7) yes .
C17 C22 1.398(7) yes .
C18 C19 1.376(8) yes .
C19 C20 1.374(8) yes .
C20 C21 1.388(8) yes .
C21 C22 1.396(8) yes .
C23 C24 1.365(8) yes .
C25 C26 1.352(8) yes .
C27 C28 1.376(8) yes .
C28 C29 1.473(7) yes .
C29 C30 1.384(7) yes .
C30 C31 1.378(8) yes .
C31 C32 1.376(8) yes .
C32 C33 1.359(7) yes .
C34 C35 1.380(7) yes .
C35 C36 1.371(8) yes .
C36 C37 1.389(8) yes .
C37 C38 1.379(7) yes .
C38 C39 1.485(7) yes .
C39 C40 1.394(8) yes .
C40 C41 1.385(7) yes .
C41 C42 1.467(9) yes .
C41 C60 1.387(7) yes .
C42 C43 1.387(8) yes .
C42 C59 1.409(7) yes .
C43 C44 1.353(9) yes .
C44 C45 1.392(8) yes .
C45 C46 1.480(9) yes .
C45 C58 1.403(8) yes .
C46 C47 1.378(8) yes .
C46 C57 1.377(8) yes .
C47 C48 1.369(12) yes .
C48 C49 1.388(9) yes .
C49 C50 1.460(9) yes .
C49 C56 1.396(7) yes .
C50 C51 1.372(11) yes .
C50 C55 1.352(11) yes .
C51 C52 1.336(19) yes .
C52 C53 1.29(3) yes .
C53 C54 1.42(3) yes .
C54 C55 1.404(9) yes .
C56 C57 1.370(7) yes .
C58 C59 1.347(8) yes .
C60 C61 1.364(8) yes .
C61 C62 1.472(7) yes .
C62 C63 1.386(7) yes .
C63 C64 1.379(8) yes .
C64 C65 1.356(9) yes .
C65 C66 1.380(7) yes .
C1 H1 0.958(6) no .
C2 H2 0.937(6) no .
C3 H3 0.938(6) no .
C4 H4 0.950(6) no .
C7 H5 0.936(5) no .
C10 H6 0.932(5) no .
C11 H7 0.937(5) no .
C14 H8 0.935(5) no .
C15 H9 0.933(5) no .
C18 H10 0.924(5) no .
C19 H11 0.938(6) no .
C20 H12 0.949(5) no .
C21 H13 0.933(6) no .
C22 H14 0.938(6) no .
C23 H15 0.941(5) no .
C24 H16 0.935(5) no .
C25 H17 0.929(5) no .
C26 H18 0.923(5) no .
C27 H19 0.951(5) no .
C30 H20 0.939(6) no .
C31 H21 0.944(5) no .
C32 H22 0.934(5) no .
C33 H23 0.952(5) no .
C34 H24 0.934(5) no .
C35 H25 0.922(6) no .
C36 H26 0.932(5) no .
C37 H27 0.949(6) no .
C40 H28 0.931(5) no .
C43 H29 0.937(5) no .
C44 H30 0.940(6) no .
C47 H31 0.935(7) no .
C48 H32 0.929(6) no .
C51 H33 0.983(10) no .
C52 H34 1.016(19) no .
C53 H35 0.907(11) no .
C54 H36 0.972(11) no .
C55 H37 0.922(8) no .
C56 H38 0.935(5) no .
C57 H39 0.940(5) no .
C58 H40 0.941(5) no .
C59 H41 0.936(5) no .
C60 H42 0.936(5) no .
C63 H43 0.946(6) no .
C64 H44 0.933(5) no .
C65 H45 0.939(6) no .
C66 H46 0.948(6) no .
C67 H47 0.956(6) no .
C68 H48A 0.964(8) no .
C68 H49B 0.946(9) no .
C68 H50C 0.970(9) no .
C69 H51A 0.982(7) no .
C69 H52B 0.951(7) no .
C69 H53C 0.973(8) no .

loop_
_geom_contact_atom_site_label_1
_geom_contact_atom_site_label_2
_geom_contact_distance
_geom_contact_publ_flag
_geom_contact_site_symmetry_2
O14 C68 2.775(10) no .
O14 C69 3.560(8) no .
N1 C3 2.733(7) no .
N2 C8 2.742(7) no .
N2 C66 3.506(7) no .
N3 C31 2.744(6) no .
N3 C34 3.521(6) no .
N4 C33 3.529(6) no .
N4 C36 2.763(7) no .
N5 C1 3.471(7) no .
N5 C41 2.750(8) no .
N6 C64 2.745(7) no .
C1 C4 2.690(8) no .
C2 C5 2.726(8) no .
C4 C7 3.047(7) no .
C6 C27 2.723(7) no .
C7 C10 3.062(8) no .
C7 C28 2.728(7) no .
C9 C12 2.803(8) no .
C10 C25 2.753(7) no .
C11 C14 2.999(8) no .
C11 C26 2.759(7) no .
C13 C16 2.856(8) no .
C14 C23 2.739(7) no .
C15 C18 2.964(8) no .
C15 C24 2.739(7) no .
C17 C20 2.810(8) no .
C18 C21 2.773(7) no .
C19 C22 2.731(8) no .
C22 C23 2.954(8) no .
C24 C25 2.958(8) no .
C26 C27 2.948(8) no .
C27 C30 3.005(7) no .
C28 C33 3.594(7) no .
C29 C32 2.707(7) no .
C30 C33 2.698(8) no .
C34 C37 2.707(7) no .
C35 C38 2.718(8) no .
C37 C40 3.002(7) no .
C39 C60 2.702(7) no .
C40 C43 2.910(9) no .
C40 C61 2.739(7) no .
C42 C45 2.815(9) no .
C43 C58 2.742(7) no .
C44 C47 3.071(10) no .
C44 C59 2.732(8) no .
C46 C49 2.796(8) no .
C47 C56 2.744(9) no .
C48 C51 2.927(13) no .
C48 C57 2.736(8) no .
C50 C53 2.736(12) no .
C51 C54 2.724(15) no .
C52 C55 2.71(2) no .
C55 C56 3.000(8) no .
C57 C58 3.112(8) no .
C59 C60 2.979(8) no .
C60 C63 3.013(7) no .
C62 C65 2.732(8) no .
C63 C66 2.698(8) no .
Cl2 O5 3.55(3) no 3_676
Cl2 O6 3.43(5) no 3_666
Cl2 C40 3.590(10) no .
O1 C6 3.441(8) no .
O1 C7 3.506(8) no .
O1 C65 3.518(8) no .
O1 C66 3.143(8) no .
O1 C69 3.586(9) no .
O2 C7 3.530(8) no .
O2 C10 3.426(8) no .
O2 C51 3.394(12) no 3_676
O2 C53 3.446(12) no 5_455
O3 C4 3.314(7) no .
O3 C15 3.369(7) no 7_576
O3 C34 3.275(7) no 1_565
O3 C35 3.305(7) no 1_565
O3 C48 3.400(8) no 3_676
O4 C27 3.057(8) no 1_565
O4 C28 3.234(8) no 1_565
O5 Cl2 3.55(3) no 3_676
O5 O5 3.196(19) no 3_676
O5 O7 2.40(4) no 3_676
O5 C1 3.268(11) no .
O5 C40 3.563(18) no .
O5 C41 3.294(14) no .
O5 C60 3.371(11) no .
O6 Cl2 3.43(5) no 3_666
O6 O6 2.48(5) no 3_666
O6 O8 3.48(5) no 3_666
O6 C19 3.58(3) no 7_566
O6 C37 3.16(4) no .
O6 C38 3.28(3) no .
O6 C39 3.27(3) no .
O6 C40 3.00(2) no .
O7 O5 2.40(4) no 3_676
O7 O9 3.57(3) no .
O7 C36 3.341(18) no 3_666
O7 C37 3.42(3) no 3_666
O8 O6 3.48(5) no 3_666
O8 C36 3.377(19) no 3_666
O8 C42 3.48(2) no .
O9 O7 3.57(3) no .
O9 C20 3.414(9) no 7_566
O9 C21 3.278(10) no 7_566
O9 C37 3.508(10) no 3_666
O9 C40 3.539(11) no 3_666
O10 C59 3.352(7) no 3_676
O10 C59 3.352(7) no 4_575
O10 C60 3.386(7) no 3_676
O10 C60 3.386(7) no 4_575
O10 C63 3.599(6) no 3_676
O10 C63 3.599(6) no 4_575
O11 C40 3.376(8) no 4_565
O11 C43 3.379(8) no 3_666
O11 C63 3.395(8) no 4_575
O11 C64 3.585(9) no 4_575
O14 C27 3.357(7) no 6_555
O14 C30 3.228(7) no 6_555
O14 C54 3.488(11) no 2_655
O14 C69 3.529(9) no 6_545
N1 C18 3.374(7) no 7_566
N6 C57 3.426(6) no 2_655
C1 O5 3.268(11) no .
C1 C18 3.522(8) no 7_566
C1 C19 3.422(8) no 7_566
C3 C46 3.569(8) no 3_676
C3 C47 3.442(9) no 3_676
C4 O3 3.314(7) no .
C4 C16 3.472(7) no 7_566
C4 C17 3.479(7) no 7_566
C4 C23 3.564(8) no 7_566
C5 C18 3.487(7) no 7_566
C6 O1 3.441(8) no .
C7 O1 3.506(8) no .
C7 O2 3.530(8) no .
C7 C14 3.449(7) no 7_566
C7 C15 3.440(7) no 7_566
C8 C68 3.539(9) no .
C10 O2 3.426(8) no .
C10 C68 3.533(10) no .
C14 C7 3.449(7) no 7_566
C15 O3 3.369(7) no 7_576
C15 C7 3.440(7) no 7_566
C15 C48 3.463(8) no 5_455
C16 C4 3.472(7) no 7_566
C17 C4 3.479(7) no 7_566
C18 N1 3.374(7) no 7_566
C18 C1 3.522(8) no 7_566
C18 C5 3.487(7) no 7_566
C18 C34 3.516(7) no 7_566
C19 O6 3.58(3) no 7_566
C19 C1 3.422(8) no 7_566
C20 O9 3.414(9) no 7_566
C20 C44 3.567(8) no 5_455
C21 O9 3.278(10) no 7_566
C21 C44 3.595(8) no 5_455
C23 C4 3.564(8) no 7_566
C23 C56 3.502(7) no 5_445
C25 C52 3.502(13) no 5_445
C25 C53 3.438(12) no 5_445
C26 C53 3.493(12) no 5_445
C26 C67 3.469(8) no 6_545
C27 O4 3.057(8) no 1_545
C27 O14 3.357(7) no 6_545
C27 C68 3.600(10) no .
C28 O4 3.234(8) no 1_545
C30 O14 3.228(7) no 6_545
C30 C55 3.590(9) no 2_655
C30 C69 3.500(9) no 1_545
C31 C49 3.526(7) no 2_655
C31 C69 3.513(9) no 1_545
C32 C46 3.541(7) no 2_655
C32 C47 3.293(8) no 2_655
C32 C48 3.310(8) no 2_655
C32 C49 3.570(7) no 2_655
C33 C46 3.310(7) no 2_655
C33 C57 3.386(7) no 2_655
C34 O3 3.275(7) no 1_545
C34 C18 3.516(7) no 7_566
C35 O3 3.305(7) no 1_545
C35 C65 3.409(8) no 1_545
C36 O7 3.341(18) no 3_666
C36 O8 3.377(19) no 3_666
C36 C63 3.545(8) no 1_545
C36 C64 3.519(8) no 1_545
C37 O6 3.16(4) no .
C37 O7 3.42(3) no 3_666
C37 O9 3.508(10) no 3_666
C37 C64 3.598(8) no 1_545
C38 O6 3.28(3) no .
C39 O6 3.27(3) no .
C40 Cl2 3.590(10) no .
C40 O5 3.563(18) no .
C40 O6 3.00(2) no .
C40 O9 3.539(11) no 3_666
C40 O11 3.376(8) no 4_564
C41 O5 3.294(14) no .
C42 O8 3.48(2) no .
C43 O11 3.379(8) no 3_666
C44 C20 3.567(8) no 5_545
C44 C21 3.595(8) no 5_545
C46 C3 3.569(8) no 3_676
C46 C32 3.541(7) no 2_655
C46 C33 3.310(7) no 2_655
C47 C3 3.442(9) no 3_676
C47 C32 3.293(8) no 2_655
C48 O3 3.400(8) no 3_676
C48 C15 3.463(8) no 5_545
C48 C32 3.310(8) no 2_655
C49 C31 3.526(7) no 2_655
C49 C32 3.570(7) no 2_655
C51 O2 3.394(12) no 3_676
C52 C25 3.502(13) no 5_555
C53 O2 3.446(12) no 5_545
C53 C25 3.438(12) no 5_555
C53 C26 3.493(12) no 5_555
C54 O14 3.488(11) no 2_655
C54 C67 3.548(12) no 5_545
C55 C30 3.590(9) no 2_655
C56 C23 3.502(7) no 5_555
C57 N6 3.426(6) no 2_655
C57 C33 3.386(7) no 2_655
C57 C66 3.507(7) no 2_655
C58 C63 3.526(8) no 2_655
C59 O10 3.352(7) no 3_676
C59 C60 3.560(8) no 2_655
C60 O5 3.371(11) no .
C60 O10 3.386(7) no 3_676
C60 C59 3.560(8) no 2_655
C63 O10 3.599(6) no 3_676
C63 O11 3.395(8) no 4_574
C63 C36 3.545(8) no 1_565
C63 C58 3.526(8) no 2_655
C64 O11 3.585(9) no 4_574
C64 C36 3.519(8) no 1_565
C64 C37 3.598(8) no 1_565
C65 O1 3.518(8) no .
C65 C35 3.409(8) no 1_565
C66 O1 3.143(8) no .
C66 C57 3.507(7) no 2_655
C67 C26 3.469(8) no 6_555
C67 C54 3.548(12) no 5_455
C68 C8 3.539(9) no .
C68 C10 3.533(10) no .
C68 C27 3.600(10) no .
C69 O1 3.586(9) no .
C69 O14 3.529(9) no 6_555
C69 C30 3.500(9) no 1_565
C69 C31 3.513(9) no 1_565
Zn1 H1 3.1650(7) no .
Zn1 H23 3.1637(7) no .
Zn1 H24 3.2086(7) no .
Zn1 H46 3.2431(7) no .
O14 H48A 2.727(5) no .
O14 H50C 2.760(5) no .
N1 H2 3.218(4) no .
N1 H4 3.221(5) no .
N2 H5 3.198(5) no .
N2 H19 3.212(4) no .
N2 H24 3.238(4) no .
N2 H46 2.974(4) no .
N3 H20 3.224(4) no .
N3 H22 3.189(4) no .
N3 H24 3.394(4) no .
N4 H23 3.404(4) no .
N4 H25 3.198(4) no .
N4 H27 3.233(4) no .
N5 H1 2.935(4) no .
N5 H23 3.121(4) no .
N5 H28 3.207(5) no .
N5 H42 3.197(5) no .
N6 H43 3.226(5) no .
N6 H45 3.217(4) no .
C1 H3 3.188(6) no .
C2 H4 3.245(6) no .
C3 H1 3.199(7) no .
C4 H2 3.233(6) no .
C4 H5 2.805(6) no .
C5 H1 3.149(5) no .
C5 H3 3.217(5) no .
C5 H5 2.759(6) no .
C5 H46 3.532(5) no .
C6 H4 2.722(5) no .
C6 H46 3.257(5) no .
C7 H4 2.789(5) no .
C7 H6 2.832(5) no .
C7 H19 3.257(5) no .
C8 H6 2.651(5) no .
C8 H18 2.625(5) no .
C9 H5 2.679(6) no .
C9 H7 3.232(6) no .
C9 H17 3.224(6) no .
C9 H19 2.622(6) no .
C10 H5 2.863(5) no .
C10 H18 3.234(5) no .
C11 H8 2.749(6) no .
C11 H17 3.219(5) no .
C12 H6 3.261(5) no .
C12 H8 2.669(5) no .
C12 H16 2.641(5) no .
C12 H18 3.244(5) no .
C13 H7 2.659(5) no .
C13 H9 3.256(5) no .
C13 H15 3.257(5) no .
C13 H17 2.633(5) no .
C14 H7 2.729(5) no .
C14 H16 3.218(5) no .
C15 H10 2.665(6) no .
C15 H15 3.227(5) no .
C16 H8 3.263(5) no .
C16 H10 2.629(5) no .
C16 H14 2.649(5) no .
C16 H16 3.249(5) no .
C17 H9 2.675(5) no .
C17 H11 3.227(5) no .
C17 H13 3.280(5) no .
C17 H15 2.658(5) no .
C18 H9 2.683(5) no .
C18 H12 3.263(5) no .
C18 H14 3.225(5) no .
C19 H13 3.229(6) no .
C20 H10 3.233(5) no .
C20 H14 3.239(6) no .
C21 H11 3.236(6) no .
C22 H10 3.211(5) no .
C22 H12 3.256(6) no .
C22 H15 2.675(6) no .
C23 H9 3.219(5) no .
C23 H14 2.661(6) no .
C24 H8 3.223(5) no .
C24 H17 2.683(6) no .
C25 H7 3.236(5) no .
C25 H16 2.651(5) no .
C26 H6 3.247(5) no .
C26 H19 2.695(6) no .
C27 H5 3.239(5) no .
C27 H18 2.735(5) no .
C27 H20 2.732(5) no .
C28 H20 2.699(5) no .
C28 H24 3.462(5) no .
C28 H46 3.525(5) no .
C29 H19 2.722(6) no .
C29 H21 3.226(5) no .
C29 H23 3.129(6) no .
C29 H24 3.546(5) no .
C30 H19 2.733(5) no .
C30 H22 3.227(6) no .
C31 H23 3.212(6) no .
C32 H20 3.232(6) no .
C33 H21 3.212(5) no .
C34 H26 3.211(5) no .
C35 H27 3.236(6) no .
C36 H24 3.204(6) no .
C37 H25 3.219(6) no .
C37 H28 2.721(6) no .
C38 H23 3.597(5) no .
C38 H24 3.139(6) no .
C38 H26 3.235(5) no .
C38 H28 2.703(6) no .
C39 H1 3.282(5) no .
C39 H23 3.501(5) no .
C39 H27 2.720(5) no .
C40 H27 2.727(5) no .
C40 H29 2.636(6) no .
C40 H42 3.229(5) no .
C41 H29 2.638(6) no .
C41 H41 2.663(5) no .
C42 H28 2.639(6) no .
C42 H30 3.227(6) no .
C42 H40 3.253(6) no .
C42 H42 2.660(6) no .
C43 H28 2.626(7) no .
C43 H41 3.232(5) no .
C44 H31 2.858(7) no .
C44 H40 3.222(5) no .
C45 H29 3.247(6) no .
C45 H31 2.618(6) no .
C45 H39 2.651(6) no .
C45 H41 3.245(6) no .
C46 H30 2.656(5) no .
C46 H32 3.212(5) no .
C46 H38 3.228(6) no .
C46 H40 2.662(6) no .
C47 H30 2.898(7) no .
C47 H39 3.220(6) no .
C48 H33 2.631(8) no .
C48 H38 3.225(6) no .
C49 H31 3.245(6) no .
C49 H33 2.586(5) no .
C49 H37 2.581(6) no .
C49 H39 3.250(6) no .
C50 H32 2.617(7) no .
C50 H34 3.204(7) no .
C50 H36 3.269(7) no .
C50 H38 2.687(7) no .
C51 H32 2.661(9) no .
C51 H35 3.080(10) no .
C51 H37 3.182(9) no .
C52 H36 3.21(2) no .
C53 H33 3.196(15) no .
C53 H37 3.266(16) no .
C54 H34 3.303(12) no .
C55 H33 3.226(9) no .
C55 H35 3.274(7) no .
C55 H38 2.787(6) no .
C56 H32 3.222(5) no .
C56 H37 2.731(6) no .
C57 H31 3.215(5) no .
C57 H40 2.907(5) no .
C58 H30 3.226(5) no .
C58 H39 2.920(6) no .
C59 H29 3.237(5) no .
C59 H42 2.717(6) no .
C60 H28 3.238(5) no .
C60 H41 2.683(6) no .
C60 H43 2.732(5) no .
C61 H1 3.270(5) no .
C61 H43 2.693(5) no .
C62 H42 2.706(6) no .
C62 H44 3.224(5) no .
C62 H46 3.152(6) no .
C63 H42 2.743(6) no .
C63 H45 3.226(6) no .
C64 H46 3.199(6) no .
C65 H43 3.230(7) no .
C66 H44 3.198(5) no .
C67 H48A 2.636(6) no .
C67 H49B 3.166(6) no .
C67 H50C 2.632(6) no .
C67 H51A 2.661(7) no .
C67 H52B 3.186(7) no .
C67 H53C 2.665(7) no .
C68 H47 3.253(8) no .
C68 H51A 3.080(9) no .
C68 H52B 2.466(9) no .
C68 H53C 3.092(9) no .
C69 H47 2.553(7) no .
C69 H48A 3.068(7) no .
C69 H49B 2.439(7) no .
C69 H50C 3.057(8) no .
H1 H2 2.3162(3) no .
H2 H3 2.3160(4) no .
H3 H4 2.3263(4) no .
H4 H5 2.2823(3) no .
H5 H6 2.4734(4) no .
H6 H7 2.3049(5) no .
H7 H8 2.2805(4) no .
H8 H9 2.2801(5) no .
H9 H10 2.1650(4) no .
H10 H11 2.2717(5) no .
H11 H12 2.3503(3) no .
H12 H13 2.3364(3) no .
H13 H14 2.3127(5) no .
H14 H15 2.1683(4) no .
H15 H16 2.2697(5) no .
H16 H17 2.1848(4) no .
H17 H18 2.2731(4) no .
H18 H19 2.3616(3) no .
H19 H20 2.1890(3) no .
H20 H21 2.3266(3) no .
H21 H22 2.3425(5) no .
H22 H23 2.3033(3) no .
H24 H25 2.2815(4) no .
H25 H26 2.3114(4) no .
H26 H27 2.3526(3) no .
H27 H28 2.1816(3) no .
H28 H29 2.1441(4) no .
H29 H30 2.2781(5) no .
H30 H31 2.5978(4) no .
H31 H32 2.2786(5) no .
H32 H33 2.1900(3) no .
H33 H34 2.2270(4) no .
H34 H35 2.2523(3) no .
H35 H36 2.4603(4) no .
H36 H37 2.3954(5) no .
H37 H38 2.3540(4) no .
H38 H39 2.2930(5) no .
H39 H40 2.6051(4) no .
H40 H41 2.2881(5) no .
H41 H42 2.2183(4) no .
H42 H43 2.1955(3) no .
H43 H44 2.3289(3) no .
H44 H45 2.3148(4) no .
H45 H46 2.3187(4) no .
H47 H48A 3.5362(4) no .
H47 H50C 3.5143(5) no .
H47 H51A 2.5871(4) no .
H47 H52B 3.4696(6) no .
H47 H53C 2.6053(5) no .
H48A H52B 3.1377(4) no .
H48A H53C 3.5076(4) no .
H49B H51A 3.1181(5) no .
H49B H52B 2.0994(3) no .
H49B H53C 3.1297(4) no .
H50C H51A 3.4724(4) no .
H50C H52B 3.1258(4) no .
Cl1 H4 3.5609(12) no .
Cl1 H9 3.3592(13) no 7_576
Cl1 H24 3.0574(12) no 1_565
Cl1 H25 3.4694(12) no 1_565
Cl1 H33 3.3531(14) no 3_676
Cl1 H35 3.5170(12) no 5_455
Cl1 H49B 3.4593(12) no .
Cl1 H52B 3.4755(14) no .
Cl2 H1 3.239(8) no .
Cl2 H12 3.448(9) no 7_566
Cl2 H26 3.449(7) no 3_666
Cl2 H28 3.586(11) no .
Cl3 H13 3.5096(5) no 7_566
Cl3 H13 3.5096(5) no 8_565
Cl3 H29 3.2588(15) no 3_666
Cl3 H29 3.2588(15) no 4_565
Cl3 H42 3.5957(18) no 3_676
Cl3 H42 3.5957(18) no 4_575
Cl3 H43 3.1033(11) no 3_676
Cl3 H43 3.1033(11) no 4_575
O1 H5 3.559(6) no .
O1 H24 3.242(6) no 1_565
O1 H25 3.138(5) no 1_565
O1 H45 3.216(6) no .
O1 H46 2.470(6) no .
O1 H49B 2.726(5) no .
O1 H52B 2.699(5) no .
O2 H4 3.572(6) no .
O2 H5 3.098(7) no .
O2 H6 2.515(6) no .
O2 H33 2.567(8) no 3_676
O2 H34 3.136(7) no 3_676
O2 H35 2.551(6) no 5_455
O2 H49B 3.188(7) no .
O2 H50C 3.465(7) no .
O3 H4 2.901(5) no .
O3 H8 3.596(5) no 7_576
O3 H9 2.496(5) no 7_576
O3 H10 3.335(5) no 7_576
O3 H24 2.630(5) no 1_565
O3 H25 2.724(5) no 1_565
O3 H31 3.588(4) no 3_676
O3 H32 2.749(4) no 3_676
O3 H33 3.062(5) no 3_676
O4 H8 3.346(7) no 7_576
O4 H9 3.205(7) no 7_576
O4 H18 3.140(7) no 1_565
O4 H19 3.054(6) no 1_565
O4 H24 2.857(8) no 1_565
O4 H35 3.416(8) no 5_455
O4 H52B 3.368(7) no .
O5 H1 2.434(10) no .
O5 H2 3.274(11) no .
O5 H26 3.426(17) no 1_565
O5 H41 3.473(11) no .
O6 H1 3.56(5) no .
O6 H11 2.93(3) no 7_566
O6 H12 3.44(4) no 5_545
O6 H12 3.21(3) no 7_566
O6 H27 2.97(4) no .
O6 H28 2.719(19) no .
O7 H2 3.395(18) no .
O7 H12 2.95(3) no 7_566
O7 H26 2.735(15) no 3_666
O7 H27 2.88(3) no 3_666
O7 H41 3.60(3) no 3_676
O8 H2 2.98(2) no 3_676
O8 H11 3.27(2) no 5_545
O8 H26 3.015(19) no 3_666
O8 H28 3.517(19) no .
O9 H12 2.861(8) no 7_566
O9 H13 2.603(8) no 7_566
O9 H27 2.646(9) no 3_666
O9 H28 2.766(10) no 3_666
O9 H29 2.676(10) no 3_666
O9 H41 3.041(10) no 3_676
O9 H42 3.505(10) no 3_676
O9 H43 3.335(9) no 3_676
O10 H41 2.685(4) no 3_676
O10 H41 2.685(4) no 4_575
O10 H42 2.458(5) no 3_676
O10 H42 2.458(5) no 4_575
O10 H43 2.6554(7) no 3_676
O10 H43 2.6554(7) no 4_575
O11 H13 3.027(7) no 7_566
O11 H27 3.175(7) no 4_565
O11 H28 3.087(6) no 4_565
O11 H29 2.659(6) no 3_666
O11 H29 3.377(6) no 4_565
O11 H43 2.699(6) no 4_575
O11 H44 3.072(7) no 4_575
O14 H18 3.258(5) no 6_555
O14 H19 2.416(5) no 6_555
O14 H20 2.289(5) no 6_555
O14 H36 2.731(6) no 2_655
O14 H36 3.258(6) no 5_455
O14 H51A 2.571(6) no 6_545
N1 H10 3.221(4) no 7_566
N1 H25 3.581(4) no 1_565
N3 H45 3.561(4) no 1_545
N4 H10 3.237(4) no 7_566
N4 H11 3.164(4) no 7_566
N6 H39 2.695(4) no 2_655
N7 H36 3.463(5) no 2_655
N7 H36 2.944(5) no 5_455
N7 H37 3.504(5) no 2_655
C1 H11 3.556(5) no 7_566
C1 H25 3.467(5) no 1_565
C1 H26 3.179(6) no 1_565
C2 H25 3.251(6) no 1_565
C2 H26 3.139(6) no 1_565
C3 H25 3.076(6) no 1_565
C3 H31 3.508(6) no 3_676
C3 H40 3.498(6) no 3_676
C4 H15 3.503(6) no 7_566
C4 H25 3.174(5) no 1_565
C5 H10 3.312(5) no 7_566
C5 H25 3.443(5) no 1_565
C6 H10 3.595(5) no 7_566
C7 H49B 3.516(5) no .
C8 H8 3.492(5) no 7_566
C8 H48A 3.350(5) no .
C8 H49B 3.157(5) no .
C8 H50C 3.549(5) no .
C9 H8 3.403(5) no 7_566
C9 H47 3.256(5) no 6_545
C9 H48A 3.449(5) no .
C9 H49B 3.552(5) no .
C9 H50C 3.267(5) no .
C10 H34 3.524(5) no 3_676
C10 H49B 3.520(6) no .
C10 H50C 2.882(5) no .
C11 H34 3.529(5) no 3_676
C11 H50C 3.400(6) no .
C13 H5 3.326(5) no 7_566
C13 H21 3.345(5) no 6_555
C14 H5 3.274(5) no 7_566
C14 H32 3.154(5) no 5_455
C15 H5 3.379(5) no 7_566
C15 H31 3.570(5) no 5_455
C15 H32 2.699(5) no 5_455
C16 H4 3.425(5) no 7_566
C16 H5 3.544(5) no 7_566
C16 H22 3.004(5) no 6_555
C16 H31 3.561(5) no 5_455
C16 H32 3.425(5) no 5_455
C17 H22 3.063(5) no 6_555
C17 H31 3.063(5) no 5_455
C18 H24 3.428(5) no 7_566
C18 H31 2.909(6) no 5_455
C19 H1 3.494(6) no 7_566
C19 H31 3.348(6) no 5_455
C20 H29 3.254(6) no 5_455
C20 H30 3.141(6) no 5_455
C21 H29 3.392(6) no 5_455
C21 H30 2.890(6) no 5_455
C21 H40 2.907(6) no 5_445
C21 H44 3.526(6) no 6_545
C22 H22 2.879(6) no 6_555
C22 H30 3.184(5) no 5_455
C22 H40 3.102(5) no 5_445
C22 H44 3.418(6) no 6_545
C23 H4 3.196(6) no 7_566
C23 H5 3.493(5) no 7_566
C23 H21 3.333(6) no 6_555
C23 H22 3.167(5) no 6_555
C23 H38 3.408(5) no 5_445
C24 H5 3.384(5) no 7_566
C24 H21 3.153(5) no 6_555
C24 H38 3.466(5) no 5_445
C24 H53C 3.196(6) no 6_545
C25 H47 3.133(5) no 6_545
C26 H8 3.274(5) no 7_566
C26 H35 3.464(5) no 5_445
C26 H47 2.847(5) no 6_545
C27 H47 3.379(5) no 6_545
C27 H48A 3.110(5) no .
C27 H49B 3.300(5) no .
C29 H37 3.515(5) no 2_655
C30 H37 3.098(5) no 2_655
C30 H51A 2.880(5) no 1_545
C30 H52B 3.469(5) no 1_545
C30 H53C 3.542(5) no 1_545
C31 H37 3.590(5) no 2_655
C31 H45 3.319(5) no 1_545
C31 H51A 3.176(6) no 1_545
C31 H52B 3.526(5) no 1_545
C31 H53C 3.187(5) no 1_545
C32 H14 3.419(5) no 6_545
C32 H30 3.494(6) no 2_655
C32 H31 3.568(5) no 2_655
C32 H44 3.375(5) no 1_545
C32 H45 3.001(5) no 1_545
C33 H30 3.225(6) no 2_655
C33 H44 3.164(5) no 1_545
C33 H45 3.149(5) no 1_545
C34 H10 2.782(5) no 7_566
C34 H11 3.155(5) no 7_566
C34 H45 3.423(5) no 1_545
C35 H10 3.401(6) no 7_566
C35 H11 3.264(5) no 7_566
C35 H45 3.568(5) no 1_545
C36 H11 3.356(6) no 7_566
C37 H11 3.384(6) no 7_566
C37 H44 3.552(6) no 1_545
C38 H11 3.268(5) no 7_566
C38 H44 3.570(5) no 1_545
C42 H42 3.527(6) no 2_655
C43 H12 3.437(6) no 5_545
C44 H23 2.961(7) no 2_655
C45 H3 2.971(6) no 3_676
C45 H23 3.226(6) no 2_655
C46 H3 2.648(5) no 3_676
C46 H22 3.503(5) no 2_655
C46 H23 3.074(5) no 2_655
C47 H3 2.587(7) no 3_676
C47 H22 3.010(6) no 2_655
C47 H23 3.541(6) no 2_655
C48 H3 3.297(8) no 3_676
C48 H4 3.403(6) no 3_676
C48 H9 3.224(6) no 5_545
C48 H22 3.180(6) no 2_655
C49 H15 3.318(6) no 5_555
C49 H16 3.286(6) no 5_555
C50 H16 3.004(6) no 5_555
C50 H17 3.229(6) no 5_555
C51 H7 3.324(8) no 5_545
C51 H8 3.576(7) no 5_545
C51 H16 3.387(7) no 5_555
C51 H17 2.978(8) no 5_555
C52 H7 2.865(12) no 5_545
C52 H17 2.718(12) no 5_555
C52 H18 3.566(15) no 5_555
C52 H34 2.833(17) no 7_666
C53 H6 3.592(11) no 5_545
C53 H7 3.187(13) no 5_545
C53 H17 2.773(11) no 5_555
C53 H18 2.907(11) no 5_555
C53 H34 3.266(19) no 7_666
C53 H50C 3.287(15) no 5_545
C54 H17 2.996(9) no 5_555
C54 H18 3.284(8) no 5_555
C54 H48A 3.433(11) no 2_655
C54 H50C 3.235(7) no 5_545
C55 H16 3.264(7) no 5_555
C55 H17 3.214(7) no 5_555
C55 H20 3.429(7) no 2_655
C55 H48A 3.416(9) no 2_655
C56 H15 2.730(5) no 5_555
C56 H16 3.219(5) no 5_555
C57 H3 3.368(5) no 3_676
C57 H14 3.483(5) no 5_555
C57 H15 3.015(5) no 5_555
C57 H23 3.388(5) no 2_655
C58 H2 3.441(6) no 3_676
C58 H3 3.111(6) no 3_676
C58 H13 3.291(5) no 5_555
C58 H43 3.313(6) no 2_655
C59 H42 3.230(6) no 2_655
C59 H43 3.518(6) no 2_655
C62 H26 3.551(5) no 1_565
C62 H39 2.807(5) no 2_655
C63 H26 3.545(5) no 1_565
C63 H39 2.964(5) no 2_655
C63 H40 3.182(5) no 2_655
C64 H13 3.546(6) no 6_555
C64 H14 3.140(5) no 6_555
C64 H23 3.589(5) no 1_565
C64 H39 3.025(5) no 2_655
C65 H25 3.517(6) no 1_565
C65 H39 2.961(6) no 2_655
C66 H25 3.400(5) no 1_565
C66 H38 3.343(5) no 2_655
C66 H39 2.771(5) no 2_655
C67 H18 3.361(6) no 6_555
C67 H19 2.929(6) no 6_555
C67 H20 3.338(7) no 6_555
C67 H36 3.102(7) no 2_655
C67 H36 2.840(7) no 5_455
C67 H48A 3.222(7) no 6_555
C68 H6 3.425(8) no .
C68 H36 3.563(8) no 2_655
C68 H36 3.464(9) no 5_455
C68 H37 3.442(9) no 2_655
C68 H47 3.381(9) no 6_545
C69 H20 3.179(7) no 1_565
C69 H21 3.189(8) no 1_565
C69 H36 3.439(7) no 5_455
H1 Cl2 3.239(8) no .
H1 O5 2.434(10) no .
H1 O6 3.56(5) no .
H1 C19 3.494(6) no 7_566
H1 H11 3.4189(5) no 7_566
H1 H26 3.1644(6) no 1_565
H2 O5 3.274(11) no .
H2 O7 3.395(18) no .
H2 O8 2.98(2) no 3_676
H2 C58 3.441(6) no 3_676
H2 H26 3.1352(4) no 1_565
H2 H40 3.3424(6) no 3_676
H3 C45 2.971(6) no 3_676
H3 C46 2.648(5) no 3_676
H3 C47 2.587(7) no 3_676
H3 C48 3.297(8) no 3_676
H3 C57 3.368(5) no 3_676
H3 C58 3.111(6) no 3_676
H3 H15 3.5634(4) no 7_566
H3 H25 3.4139(5) no 1_565
H3 H31 2.7045(4) no 3_676
H3 H40 2.9296(4) no 3_676
H4 Cl1 3.5609(12) no .
H4 O2 3.572(6) no .
H4 O3 2.901(5) no .
H4 C16 3.425(5) no 7_566
H4 C23 3.196(6) no 7_566
H4 C48 3.403(6) no 3_676
H4 H15 3.1532(5) no 7_566
H4 H25 3.5561(4) no 1_565
H4 H32 3.4671(5) no 3_676
H4 H33 3.3520(5) no 3_676
H5 O1 3.559(6) no .
H5 O2 3.098(7) no .
H5 C13 3.326(5) no 7_566
H5 C14 3.274(5) no 7_566
H5 C15 3.379(5) no 7_566
H5 C16 3.544(5) no 7_566
H5 C23 3.493(5) no 7_566
H5 C24 3.384(5) no 7_566
H5 H33 3.5626(5) no 3_676
H6 O2 2.515(6) no .
H6 C53 3.592(11) no 5_455
H6 C68 3.425(8) no .
H6 H33 3.4221(4) no 3_676
H6 H34 2.9473(4) no 3_676
H6 H35 3.0782(5) no 5_455
H6 H49B 3.2369(5) no .
H6 H50C 2.8065(5) no .
H7 C51 3.324(8) no 5_455
H7 C52 2.865(12) no 5_455
H7 C53 3.187(13) no 5_455
H7 H33 3.5872(5) no 5_455
H7 H34 2.9556(4) no 3_676
H7 H34 2.8591(5) no 5_455
H7 H35 3.2490(5) no 5_455
H8 O3 3.596(5) no 7_576
H8 O4 3.346(7) no 7_576
H8 C8 3.492(5) no 7_566
H8 C9 3.403(5) no 7_566
H8 C26 3.274(5) no 7_566
H8 C51 3.576(7) no 5_455
H8 H18 3.0908(5) no 7_566
H8 H32 3.2104(4) no 5_455
H8 H33 3.2418(6) no 5_455
H9 Cl1 3.3592(13) no 7_576
H9 O3 2.496(5) no 7_576
H9 O4 3.205(7) no 7_576
H9 C48 3.224(6) no 5_455
H9 H24 3.2722(5) no 7_566
H9 H31 3.1894(4) no 5_455
H9 H32 2.4175(3) no 5_455
H10 O3 3.335(5) no 7_576
H10 N1 3.221(4) no 7_566
H10 N4 3.237(4) no 7_566
H10 C5 3.312(5) no 7_566
H10 C6 3.595(5) no 7_566
H10 C34 2.782(5) no 7_566
H10 C35 3.401(6) no 7_566
H10 H24 2.5597(4) no 7_566
H10 H31 3.0748(4) no 5_455
H11 O6 2.93(3) no 7_566
H11 O8 3.27(2) no 5_455
H11 N4 3.164(4) no 7_566
H11 C1 3.556(5) no 7_566
H11 C34 3.155(5) no 7_566
H11 C35 3.264(5) no 7_566
H11 C36 3.356(6) no 7_566
H11 C37 3.384(6) no 7_566
H11 C38 3.268(5) no 7_566
H11 H1 3.4189(5) no 7_566
H11 H24 3.5973(5) no 7_566
H12 Cl2 3.448(9) no 7_566
H12 O6 3.44(4) no 5_455
H12 O6 3.21(3) no 7_566
H12 O7 2.95(3) no 7_566
H12 O9 2.861(8) no 7_566
H12 C43 3.437(6) no 5_455
H12 H27 3.4436(7) no 5_455
H12 H28 3.1804(4) no 5_455
H12 H29 2.9494(4) no 5_455
H12 H30 3.4986(4) no 5_455
H13 Cl3 3.5096(5) no 7_566
H13 O9 2.603(8) no 7_566
H13 O11 3.027(7) no 7_566
H13 C58 3.291(5) no 5_445
H13 C64 3.546(6) no 6_545
H13 H29 3.1962(5) no 5_455
H13 H30 3.0889(5) no 5_455
H13 H40 2.5020(4) no 5_445
H13 H41 3.1420(4) no 5_445
H13 H43 3.2150(5) no 6_545
H13 H44 3.0628(5) no 6_545
H14 C32 3.419(5) no 6_555
H14 C57 3.483(5) no 5_445
H14 C64 3.140(5) no 6_545
H14 H22 2.6052(4) no 6_555
H14 H30 3.5411(5) no 5_455
H14 H39 3.1233(5) no 5_445
H14 H40 2.8436(4) no 5_445
H14 H44 2.8366(5) no 6_545
H15 C4 3.503(6) no 7_566
H15 C49 3.318(6) no 5_445
H15 C56 2.730(5) no 5_445
H15 C57 3.015(5) no 5_445
H15 H3 3.5634(4) no 7_566
H15 H4 3.1532(5) no 7_566
H15 H22 3.2689(5) no 6_555
H15 H38 2.7245(4) no 5_445
H15 H39 3.1558(4) no 5_445
H16 C49 3.286(6) no 5_445
H16 C50 3.004(6) no 5_445
H16 C51 3.387(7) no 5_445
H16 C55 3.264(7) no 5_445
H16 C56 3.219(5) no 5_445
H16 H21 3.4337(5) no 6_555
H16 H37 3.4972(5) no 5_445
H16 H38 2.8639(3) no 5_445
H16 H53C 2.6918(4) no 6_545
H17 C50 3.229(6) no 5_445
H17 C51 2.978(8) no 5_445
H17 C52 2.718(12) no 5_445
H17 C53 2.773(11) no 5_445
H17 C54 2.996(9) no 5_445
H17 C55 3.214(7) no 5_445
H17 H33 3.5445(5) no 5_445
H17 H34 3.1423(5) no 5_445
H17 H35 3.2246(5) no 5_445
H17 H36 3.5202(4) no 5_445
H17 H47 3.4186(5) no 6_545
H18 O4 3.140(7) no 1_545
H18 O14 3.258(5) no 6_545
H18 C52 3.566(15) no 5_445
H18 C53 2.907(11) no 5_445
H18 C54 3.284(8) no 5_445
H18 C67 3.361(6) no 6_545
H18 H8 3.0908(5) no 7_566
H18 H35 2.7384(5) no 5_445
H18 H36 3.2880(4) no 5_445
H18 H47 2.9575(4) no 6_545
H19 O4 3.054(6) no 1_545
H19 O14 2.416(5) no 6_545
H19 C67 2.929(6) no 6_545
H19 H47 2.6325(5) no 6_545
H19 H48A 2.9733(4) no .
H19 H51A 3.5901(5) no 1_545
H20 O14 2.289(5) no 6_545
H20 C55 3.429(7) no 2_655
H20 C67 3.338(7) no 6_545
H20 C69 3.179(7) no 1_545
H20 H37 2.9891(4) no 2_655
H20 H51A 2.3692(4) no 1_545
H20 H52B 3.3260(6) no 1_545
H20 H53C 3.3522(6) no 1_545
H21 C13 3.345(5) no 6_545
H21 C23 3.333(6) no 6_545
H21 C24 3.153(5) no 6_545
H21 C69 3.189(8) no 1_545
H21 H16 3.4337(5) no 6_545
H21 H51A 2.9242(4) no 1_545
H21 H52B 3.4156(4) no 1_545
H21 H53C 2.6681(4) no 1_545
H22 C16 3.004(5) no 6_545
H22 C17 3.063(5) no 6_545
H22 C22 2.879(6) no 6_545
H22 C23 3.167(5) no 6_545
H22 C46 3.503(5) no 2_655
H22 C47 3.010(6) no 2_655
H22 C48 3.180(6) no 2_655
H22 H14 2.6052(4) no 6_545
H22 H15 3.2689(5) no 6_545
H22 H30 3.0642(5) no 2_655
H22 H31 3.0487(4) no 2_655
H22 H32 3.4097(4) no 2_655
H22 H44 3.1964(4) no 1_545
H22 H45 3.2231(5) no 1_545
H23 C44 2.961(7) no 2_655
H23 C45 3.226(6) no 2_655
H23 C46 3.074(5) no 2_655
H23 C47 3.541(6) no 2_655
H23 C57 3.388(5) no 2_655
H23 C64 3.589(5) no 1_545
H23 H30 2.4799(4) no 2_655
H23 H44 2.8020(5) no 1_545
H23 H45 3.4683(5) no 1_545
H24 Cl1 3.0574(12) no 1_545
H24 O1 3.242(6) no 1_545
H24 O3 2.630(5) no 1_545
H24 O4 2.857(8) no 1_545
H24 C18 3.428(5) no 7_566
H24 H9 3.2722(5) no 7_566
H24 H10 2.5597(4) no 7_566
H24 H11 3.5973(5) no 7_566
H24 H45 3.4758(5) no 1_545
H25 Cl1 3.4694(12) no 1_545
H25 O1 3.138(5) no 1_545
H25 O3 2.724(5) no 1_545
H25 N1 3.581(4) no 1_545
H25 C1 3.467(5) no 1_545
H25 C2 3.251(6) no 1_545
H25 C3 3.076(6) no 1_545
H25 C4 3.174(5) no 1_545
H25 C5 3.443(5) no 1_545
H25 C65 3.517(6) no 1_545
H25 C66 3.400(5) no 1_545
H25 H3 3.4139(5) no 1_545
H25 H4 3.5561(4) no 1_545
H25 H46 3.5366(4) no 1_545
H26 Cl2 3.449(7) no 3_666
H26 O5 3.426(17) no 1_545
H26 O7 2.735(15) no 3_666
H26 O8 3.015(19) no 3_666
H26 C1 3.179(6) no 1_545
H26 C2 3.139(6) no 1_545
H26 C62 3.551(5) no 1_545
H26 C63 3.545(5) no 1_545
H26 H1 3.1644(6) no 1_545
H26 H2 3.1352(4) no 1_545
H27 O6 2.97(4) no .
H27 O7 2.88(3) no 3_666
H27 O9 2.646(9) no 3_666
H27 O11 3.175(7) no 4_564
H27 H12 3.4436(7) no 5_545
H28 Cl2 3.586(11) no .
H28 O6 2.719(19) no .
H28 O8 3.517(19) no .
H28 O9 2.766(10) no 3_666
H28 O11 3.087(6) no 4_564
H28 H12 3.1804(4) no 5_545
H29 Cl3 3.2588(15) no 3_666
H29 O9 2.676(10) no 3_666
H29 O11 2.659(6) no 3_666
H29 O11 3.377(6) no 4_564
H29 C20 3.254(6) no 5_545
H29 C21 3.392(6) no 5_545
H29 H12 2.9494(4) no 5_545
H29 H13 3.1962(5) no 5_545
H30 C20 3.141(6) no 5_545
H30 C21 2.890(6) no 5_545
H30 C22 3.184(5) no 5_545
H30 C32 3.494(6) no 2_655
H30 C33 3.225(6) no 2_655
H30 H12 3.4986(4) no 5_545
H30 H13 3.0889(5) no 5_545
H30 H14 3.5411(5) no 5_545
H30 H22 3.0642(5) no 2_655
H30 H23 2.4799(4) no 2_655
H30 H44 3.5285(5) no 2_645
H31 O3 3.588(4) no 3_676
H31 C3 3.508(6) no 3_676
H31 C15 3.570(5) no 5_545
H31 C16 3.561(5) no 5_545
H31 C17 3.063(5) no 5_545
H31 C18 2.909(6) no 5_545
H31 C19 3.348(6) no 5_545
H31 C32 3.568(5) no 2_655
H31 H3 2.7045(4) no 3_676
H31 H9 3.1894(4) no 5_545
H31 H10 3.0748(4) no 5_545
H31 H22 3.0487(4) no 2_655
H32 O3 2.749(4) no 3_676
H32 C14 3.154(5) no 5_545
H32 C15 2.699(5) no 5_545
H32 C16 3.425(5) no 5_545
H32 H4 3.4671(5) no 3_676
H32 H8 3.2104(4) no 5_545
H32 H9 2.4175(3) no 5_545
H32 H22 3.4097(4) no 2_655
H33 Cl1 3.3531(14) no 3_676
H33 O2 2.567(8) no 3_676
H33 O3 3.062(5) no 3_676
H33 H4 3.3520(5) no 3_676
H33 H5 3.5626(5) no 3_676
H33 H6 3.4221(4) no 3_676
H33 H7 3.5872(5) no 5_545
H33 H8 3.2418(6) no 5_545
H33 H17 3.5445(5) no 5_555
H34 O2 3.136(7) no 3_676
H34 C10 3.524(5) no 3_676
H34 C11 3.529(5) no 3_676
H34 C52 2.833(17) no 7_666
H34 C53 3.266(19) no 7_666
H34 H6 2.9473(4) no 3_676
H34 H7 2.9556(4) no 3_676
H34 H7 2.8591(5) no 5_545
H34 H17 3.1423(5) no 5_555
H34 H34 2.0381(3) no 7_666
H34 H35 2.8543(5) no 7_666
H35 Cl1 3.5170(12) no 5_545
H35 O2 2.551(6) no 5_545
H35 O4 3.416(8) no 5_545
H35 C26 3.464(5) no 5_555
H35 H6 3.0782(5) no 5_545
H35 H7 3.2490(5) no 5_545
H35 H17 3.2246(5) no 5_555
H35 H18 2.7384(5) no 5_555
H35 H34 2.8543(5) no 7_666
H35 H50C 3.0790(4) no 5_545
H36 O14 2.731(6) no 2_655
H36 O14 3.258(6) no 5_545
H36 N7 3.463(5) no 2_655
H36 N7 2.944(5) no 5_545
H36 C67 3.102(7) no 2_655
H36 C67 2.840(7) no 5_545
H36 C68 3.563(8) no 2_655
H36 C68 3.464(9) no 5_545
H36 C69 3.439(7) no 5_545
H36 H17 3.5202(4) no 5_555
H36 H18 3.2880(4) no 5_555
H36 H47 3.0234(5) no 5_545
H36 H48A 2.8341(4) no 2_655
H36 H50C 3.0010(5) no 5_545
H36 H51A 2.9764(5) no 5_545
H37 N7 3.504(5) no 2_655
H37 C29 3.515(5) no 2_655
H37 C30 3.098(5) no 2_655
H37 C31 3.590(5) no 2_655
H37 C68 3.442(9) no 2_655
H37 H16 3.4972(5) no 5_555
H37 H20 2.9891(4) no 2_655
H37 H48A 2.8249(4) no 2_655
H37 H49B 3.5872(5) no 2_655
H37 H53C 3.5994(6) no 2_655
H38 C23 3.408(5) no 5_555
H38 C24 3.466(5) no 5_555
H38 C66 3.343(5) no 2_655
H38 H15 2.7245(4) no 5_555
H38 H16 2.8639(3) no 5_555
H38 H46 3.2015(5) no 2_655
H38 H53C 3.3412(4) no 2_655
H39 N6 2.695(4) no 2_655
H39 C62 2.807(5) no 2_655
H39 C63 2.964(5) no 2_655
H39 C64 3.025(5) no 2_655
H39 C65 2.961(6) no 2_655
H39 C66 2.771(5) no 2_655
H39 H14 3.1233(5) no 5_555
H39 H15 3.1558(4) no 5_555
H39 H43 3.5490(5) no 2_655
H39 H45 3.5535(5) no 2_655
H39 H46 3.2691(5) no 2_655
H40 C3 3.498(6) no 3_676
H40 C21 2.907(6) no 5_555
H40 C22 3.102(5) no 5_555
H40 C63 3.182(5) no 2_655
H40 H2 3.3424(6) no 3_676
H40 H3 2.9296(4) no 3_676
H40 H13 2.5020(4) no 5_555
H40 H14 2.8436(4) no 5_555
H40 H43 3.0228(5) no 2_655
H41 O5 3.473(11) no .
H41 O7 3.60(3) no 3_676
H41 O9 3.041(10) no 3_676
H41 O10 2.685(4) no 3_676
H41 H13 3.1420(4) no 5_555
H41 H42 3.2407(6) no 2_655
H41 H43 3.3866(5) no 2_655
H42 Cl3 3.5957(18) no 3_676
H42 O9 3.505(10) no 3_676
H42 O10 2.458(5) no 3_676
H42 C42 3.527(6) no 2_655
H42 C59 3.230(6) no 2_655
H42 H41 3.2407(6) no 2_655
H42 H42 3.2917(5) no 2_655
H43 Cl3 3.1033(11) no 3_676
H43 O9 3.335(9) no 3_676
H43 O10 2.6554(7) no 3_676
H43 O11 2.699(6) no 4_574
H43 C58 3.313(6) no 2_655
H43 C59 3.518(6) no 2_655
H43 H13 3.2150(5) no 6_555
H43 H39 3.5490(5) no 2_655
H43 H40 3.0228(5) no 2_655
H43 H41 3.3866(5) no 2_655
H44 O11 3.072(7) no 4_574
H44 C21 3.526(6) no 6_555
H44 C22 3.418(6) no 6_555
H44 C32 3.375(5) no 1_565
H44 C33 3.164(5) no 1_565
H44 C37 3.552(6) no 1_565
H44 C38 3.570(5) no 1_565
H44 H13 3.0628(5) no 6_555
H44 H14 2.8366(5) no 6_555
H44 H22 3.1964(4) no 1_565
H44 H23 2.8020(5) no 1_565
H44 H30 3.5285(5) no 2_665
H45 O1 3.216(6) no .
H45 N3 3.561(4) no 1_565
H45 C31 3.319(5) no 1_565
H45 C32 3.001(5) no 1_565
H45 C33 3.149(5) no 1_565
H45 C34 3.423(5) no 1_565
H45 C35 3.568(5) no 1_565
H45 H22 3.2231(5) no 1_565
H45 H23 3.4683(5) no 1_565
H45 H24 3.4758(5) no 1_565
H45 H39 3.5535(5) no 2_655
H45 H52B 3.1323(6) no .
H46 O1 2.470(6) no .
H46 H25 3.5366(4) no 1_565
H46 H38 3.2015(5) no 2_655
H46 H39 3.2691(5) no 2_655
H46 H49B 3.4019(7) no .
H46 H52B 3.1597(5) no .
H47 C9 3.256(5) no 6_555
H47 C25 3.133(5) no 6_555
H47 C26 2.847(5) no 6_555
H47 C27 3.379(5) no 6_555
H47 C68 3.381(9) no 6_555
H47 H17 3.4186(5) no 6_555
H47 H18 2.9575(4) no 6_555
H47 H19 2.6325(5) no 6_555
H47 H36 3.0234(5) no 5_455
H47 H48A 2.5846(4) no 6_555
H47 H50C 3.3329(5) no 6_555
H48A C8 3.350(5) no .
H48A C9 3.449(5) no .
H48A C27 3.110(5) no .
H48A C54 3.433(11) no 2_655
H48A C55 3.416(9) no 2_655
H48A C67 3.222(7) no 6_545
H48A H19 2.9733(4) no .
H48A H36 2.8341(4) no 2_655
H48A H37 2.8249(4) no 2_655
H48A H47 2.5846(4) no 6_545
H49B Cl1 3.4593(12) no .
H49B O1 2.726(5) no .
H49B O2 3.188(7) no .
H49B C7 3.516(5) no .
H49B C8 3.157(5) no .
H49B C9 3.552(5) no .
H49B C10 3.520(6) no .
H49B C27 3.300(5) no .
H49B H6 3.2369(5) no .
H49B H37 3.5872(5) no 2_655
H49B H46 3.4019(7) no .
H50C O2 3.465(7) no .
H50C C8 3.549(5) no .
H50C C9 3.267(5) no .
H50C C10 2.882(5) no .
H50C C11 3.400(6) no .
H50C C53 3.287(15) no 5_455
H50C C54 3.235(7) no 5_455
H50C H6 2.8065(5) no .
H50C H35 3.0790(4) no 5_455
H50C H36 3.0010(5) no 5_455
H50C H47 3.3329(5) no 6_545
H51A O14 2.571(6) no 6_555
H51A C30 2.880(5) no 1_565
H51A C31 3.176(6) no 1_565
H51A H19 3.5901(5) no 1_565
H51A H20 2.3692(4) no 1_565
H51A H21 2.9242(4) no 1_565
H51A H36 2.9764(5) no 5_455
H52B Cl1 3.4755(14) no .
H52B O1 2.699(5) no .
H52B O4 3.368(7) no .
H52B C30 3.469(5) no 1_565
H52B C31 3.526(5) no 1_565
H52B H20 3.3260(6) no 1_565
H52B H21 3.4156(4) no 1_565
H52B H45 3.1323(6) no .
H52B H46 3.1597(5) no .
H53C C24 3.196(6) no 6_555
H53C C30 3.542(5) no 1_565
H53C C31 3.187(5) no 1_565
H53C H16 2.6918(4) no 6_555
H53C H20 3.3522(6) no 1_565
H53C H21 2.6681(4) no 1_565
H53C H37 3.5994(6) no 2_655
H53C H38 3.3412(4) no 2_655

loop_
_geom_torsion_atom_site_label_1
_geom_torsion_atom_site_label_2
_geom_torsion_atom_site_label_3
_geom_torsion_atom_site_label_4
_geom_torsion
_geom_torsion_publ_flag
N1 Zn1 N2 C6 4.1(3) no
N1 Zn1 N2 C28 -174.5(3) no
N2 Zn1 N1 C1 -179.6(4) no
N2 Zn1 N1 C5 -7.7(3) no
N1 Zn1 N3 C29 2.9(5) no
N1 Zn1 N3 C33 -174.5(3) no
N3 Zn1 N1 C1 175.0(3) no
N3 Zn1 N1 C5 -13.1(5) no
N1 Zn1 N4 C34 83.8(3) no
N1 Zn1 N4 C38 -98.2(3) no
N4 Zn1 N1 C1 73.3(3) no
N4 Zn1 N1 C5 -114.8(3) no
N1 Zn1 N5 C39 91.1(3) no
N1 Zn1 N5 C61 -79.2(3) no
N5 Zn1 N1 C1 -4.0(4) no
N5 Zn1 N1 C5 167.9(3) no
N1 Zn1 N6 C62 98.8(3) no
N1 Zn1 N6 C66 -76.3(3) no
N6 Zn1 N1 C1 -79.0(3) no
N6 Zn1 N1 C5 92.9(3) no
N2 Zn1 N3 C29 -2.5(3) no
N2 Zn1 N3 C33 -179.9(3) no
N3 Zn1 N2 C6 -178.5(3) no
N3 Zn1 N2 C28 2.8(3) no
N2 Zn1 N4 C34 5.8(4) no
N2 Zn1 N4 C38 -176.2(3) no
N4 Zn1 N2 C6 98.9(3) no
N4 Zn1 N2 C28 -79.8(3) no
N2 Zn1 N6 C62 174.0(3) no
N2 Zn1 N6 C66 -1.1(4) no
N6 Zn1 N2 C6 -81.1(3) no
N6 Zn1 N2 C28 100.2(3) no
N3 Zn1 N4 C34 -68.3(3) no
N3 Zn1 N4 C38 109.7(3) no
N4 Zn1 N3 C29 107.4(3) no
N4 Zn1 N3 C33 -70.0(3) no
N3 Zn1 N5 C39 -88.4(3) no
N3 Zn1 N5 C61 101.2(3) no
N5 Zn1 N3 C29 -178.1(3) no
N5 Zn1 N3 C33 4.5(3) no
N3 Zn1 N6 C62 -109.0(3) no
N3 Zn1 N6 C66 75.9(4) no
N6 Zn1 N3 C29 -100.2(3) no
N6 Zn1 N3 C33 82.4(3) no
N4 Zn1 N5 C39 -5.2(3) no
N4 Zn1 N5 C61 -175.5(3) no
N5 Zn1 N4 C34 -176.3(4) no
N5 Zn1 N4 C38 1.7(3) no
N4 Zn1 N6 C62 -6.0(5) no
N4 Zn1 N6 C66 178.9(3) no
N6 Zn1 N4 C34 -174.2(3) no
N6 Zn1 N4 C38 3.8(5) no
N5 Zn1 N6 C62 -3.9(3) no
N5 Zn1 N6 C66 -179.0(4) no
N6 Zn1 N5 C39 175.9(3) no
N6 Zn1 N5 C61 5.5(3) no
Zn1 N1 C1 C2 171.7(3) no
Zn1 N1 C5 C4 -170.9(3) no
Zn1 N1 C5 C6 10.0(5) no
C1 N1 C5 C4 1.6(7) no
C1 N1 C5 C6 -177.5(4) no
C5 N1 C1 C2 0.1(7) no
Zn1 N2 C6 C5 -0.3(5) no
Zn1 N2 C6 C7 -178.1(3) no
Zn1 N2 C28 C27 176.3(3) no
Zn1 N2 C28 C29 -2.7(5) no
C6 N2 C28 C27 -2.3(7) no
C6 N2 C28 C29 178.6(4) no
C28 N2 C6 C5 178.3(4) no
C28 N2 C6 C7 0.5(7) no
Zn1 N3 C29 C28 1.9(5) no
Zn1 N3 C29 C30 -177.9(3) no
Zn1 N3 C33 C32 177.1(3) no
C29 N3 C33 C32 -0.3(7) no
C33 N3 C29 C28 179.5(4) no
C33 N3 C29 C30 -0.2(6) no
Zn1 N4 C34 C35 179.6(3) no
Zn1 N4 C38 C37 -179.2(3) no
Zn1 N4 C38 C39 1.4(5) no
C34 N4 C38 C37 -1.0(7) no
C34 N4 C38 C39 179.6(4) no
C38 N4 C34 C35 1.6(7) no
Zn1 N5 C39 C38 7.5(5) no
Zn1 N5 C39 C40 -169.6(3) no
Zn1 N5 C61 C60 169.6(3) no
Zn1 N5 C61 C62 -6.1(5) no
C39 N5 C61 C60 -0.7(7) no
C39 N5 C61 C62 -176.4(4) no
C61 N5 C39 C38 177.9(4) no
C61 N5 C39 C40 0.8(7) no
Zn1 N6 C62 C61 2.1(5) no
Zn1 N6 C62 C63 -178.8(3) no
Zn1 N6 C66 C65 177.2(3) no
C62 N6 C66 C65 2.4(7) no
C66 N6 C62 C61 177.7(4) no
C66 N6 C62 C63 -3.2(7) no
C68 N7 C67 O14 -4.1(10) no
C69 N7 C67 O14 177.5(6) no
N1 C1 C2 C3 -1.1(8) no
C1 C2 C3 C4 0.5(8) no
C2 C3 C4 C5 1.1(8) no
C3 C4 C5 N1 -2.1(7) no
C3 C4 C5 C6 176.9(4) no
N1 C5 C6 N2 -6.6(6) no
N1 C5 C6 C7 171.2(4) no
C4 C5 C6 N2 174.4(4) no
C4 C5 C6 C7 -7.9(7) no
N2 C6 C7 C8 1.2(7) no
C5 C6 C7 C8 -176.4(4) no
C6 C7 C8 C9 179.2(4) no
C6 C7 C8 C27 -1.1(7) no
C7 C8 C9 C10 42.8(7) no
C7 C8 C9 C26 -139.9(5) no
C7 C8 C27 C28 -0.7(7) no
C9 C8 C27 C28 179.0(4) no
C27 C8 C9 C10 -136.9(5) no
C27 C8 C9 C26 40.5(7) no
C8 C9 C10 C11 171.9(4) no
C8 C9 C26 C25 -174.6(4) no
C10 C9 C26 C25 2.8(7) no
C26 C9 C10 C11 -5.4(7) no
C9 C10 C11 C12 3.3(8) no
C10 C11 C12 C13 -175.5(4) no
C10 C11 C12 C25 1.4(7) no
C11 C12 C13 C14 -28.1(7) no
C11 C12 C13 C24 150.9(5) no
C11 C12 C25 C26 -4.1(7) no
C13 C12 C25 C26 172.8(4) no
C25 C12 C13 C14 155.1(4) no
C25 C12 C13 C24 -25.9(7) no
C12 C13 C14 C15 176.3(4) no
C12 C13 C24 C23 -175.8(4) no
C14 C13 C24 C23 3.2(7) no
C24 C13 C14 C15 -2.8(7) no
C13 C14 C15 C16 -0.4(7) no
C14 C15 C16 C17 -176.6(4) no
C14 C15 C16 C23 3.2(7) no
C15 C16 C17 C18 -22.1(7) no
C15 C16 C17 C22 157.4(4) no
C15 C16 C23 C24 -2.7(7) no
C17 C16 C23 C24 177.1(4) no
C23 C16 C17 C18 158.1(4) no
C23 C16 C17 C22 -22.4(7) no
C16 C17 C18 C19 179.7(4) no
C16 C17 C22 C21 179.9(4) no
C18 C17 C22 C21 -0.6(7) no
C22 C17 C18 C19 0.2(7) no
C17 C18 C19 C20 -0.2(9) no
C18 C19 C20 C21 0.6(9) no
C19 C20 C21 C22 -0.9(8) no
C20 C21 C22 C17 1.0(8) no
C16 C23 C24 C13 -0.5(8) no
C12 C25 C26 C9 2.0(7) no
C8 C27 C28 N2 2.4(7) no
C8 C27 C28 C29 -178.7(4) no
N2 C28 C29 N3 0.4(6) no
N2 C28 C29 C30 -179.8(4) no
C27 C28 C29 N3 -178.6(4) no
C27 C28 C29 C30 1.2(7) no
N3 C29 C30 C31 -0.2(7) no
C28 C29 C30 C31 -180.0(4) no
C29 C30 C31 C32 1.2(7) no
C30 C31 C32 C33 -1.6(7) no
C31 C32 C33 N3 1.2(7) no
N4 C34 C35 C36 0.0(7) no
C34 C35 C36 C37 -2.3(7) no
C35 C36 C37 C38 2.8(8) no
C36 C37 C38 N4 -1.2(8) no
C36 C37 C38 C39 178.1(4) no
N4 C38 C39 N5 -5.6(6) no
N4 C38 C39 C40 171.4(4) no
C37 C38 C39 N5 174.9(5) no
C37 C38 C39 C40 -8.0(7) no
N5 C39 C40 C41 0.1(7) no
C38 C39 C40 C41 -176.8(4) no
C39 C40 C41 C42 173.4(5) no
C39 C40 C41 C60 -1.0(8) no
C40 C41 C42 C43 25.3(8) no
C40 C41 C42 C59 -149.2(5) no
C40 C41 C60 C61 1.1(8) no
C42 C41 C60 C61 -173.1(5) no
C60 C41 C42 C43 -160.4(5) no
C60 C41 C42 C59 25.1(9) no
C41 C42 C43 C44 -174.3(5) no
C41 C42 C59 C58 176.0(5) no
C43 C42 C59 C58 1.3(9) no
C59 C42 C43 C44 0.4(9) no
C42 C43 C44 C45 0.2(10) no
C43 C44 C45 C46 176.1(6) no
C43 C44 C45 C58 -2.3(9) no
C44 C45 C46 C47 -50.3(8) no
C44 C45 C46 C57 130.8(6) no
C44 C45 C58 C59 3.9(8) no
C46 C45 C58 C59 -174.4(5) no
C58 C45 C46 C47 128.0(5) no
C58 C45 C46 C57 -50.9(7) no
C45 C46 C47 C48 179.4(5) no
C45 C46 C57 C56 -178.0(4) no
C47 C46 C57 C56 3.1(7) no
C57 C46 C47 C48 -1.7(8) no
C46 C47 C48 C49 -0.7(9) no
C47 C48 C49 C50 -177.9(5) no
C47 C48 C49 C56 1.7(8) no
C48 C49 C50 C51 -36.3(8) no
C48 C49 C50 C55 143.4(5) no
C48 C49 C56 C57 -0.3(7) no
C50 C49 C56 C57 179.3(5) no
C56 C49 C50 C51 144.1(5) no
C56 C49 C50 C55 -36.2(8) no
C49 C50 C51 C52 178.7(5) no
C49 C50 C55 C54 -177.2(5) no
C51 C50 C55 C54 2.5(9) no
C55 C50 C51 C52 -1.0(9) no
C50 C51 C52 C53 -3.1(14) no
C51 C52 C53 C54 5.3(16) no
C52 C53 C54 C55 -3.6(13) no
C53 C54 C55 C50 -0.3(10) no
C49 C56 C57 C46 -2.1(7) no
C45 C58 C59 C42 -3.5(9) no
C41 C60 C61 N5 -0.3(8) no
C41 C60 C61 C62 174.9(5) no
N5 C61 C62 N6 2.3(6) no
N5 C61 C62 C63 -176.8(4) no
C60 C61 C62 N6 -173.2(5) no
C60 C61 C62 C63 7.7(8) no
N6 C62 C63 C64 1.5(7) no
C61 C62 C63 C64 -179.4(4) no
C62 C63 C64 C65 1.1(7) no
C63 C64 C65 C66 -2.0(8) no
C64 C65 C66 N6 0.2(8) no
